data_4065410
loop_
_publ_author_name
'Tsurugi, Hayato'
'Qiu, Zaozao'
'Yamamoto, Koji'
'Arteaga-M\"uller, Rocio'
'Mashima, Kazushi'
'Xie, Zuowei'

_publ_section_title
;
 Synthesis and Reaction of Neutral and Cationic Alkyltantalum Complexes
 with a Linked Cyclopentadienyl-Carboranyl Ligand
;
_journal_issue 21
_journal_name_full Organometallics
_journal_page_first 5960
_journal_paper_doi 10.1021/om200773m
_journal_volume 30
_journal_year 2011
_chemical_formula_moiety 'C26 H53 B10 N4 Ta, C4 H8 O'
_chemical_formula_sum 'C30 H61 B10 N4 O Ta'
_chemical_formula_weight 782.89
_space_group_IT_number 19
_symmetry_cell_setting orthorhombic
_symmetry_Int_Tables_number 19
_symmetry_space_group_name_Hall 'P 2ac 2ab'
_symmetry_space_group_name_H-M 'P 21 21 21'
_atom_sites_solution_hydrogens geom
_atom_sites_solution_primary direct
_atom_sites_solution_secondary difmap
_cell_angle_alpha 90.0000
_cell_angle_beta 90.0000
_cell_angle_gamma 90.0000
_cell_formula_units_Z 4
_cell_length_a 10.72858(19)
_cell_length_b 18.3278(4)
_cell_length_c 18.7448(4)
_cell_measurement_reflns_used 66164
_cell_measurement_temperature 113
_cell_measurement_theta_max 30.45
_cell_measurement_theta_min 3.10
_cell_volume 3685.81(13)
_computing_cell_refinement 'RAPID AUTO'
_computing_data_collection 'RAPID AUTO (Rigaku, ????)'
_computing_data_reduction 'RAPID AUTO'
_computing_molecular_graphics 'CrystalStructure 4.0'
_computing_publication_material 'CrystalStructure 4.0 (Rigaku, 2010)'
_computing_structure_refinement 'SHELXL97 (Sheldrick, 2008)'
_computing_structure_solution 'SIR92 (Altomare, et al., 1994)'
_diffrn_ambient_temperature 113
_diffrn_detector_area_resol_mean 10.000
_diffrn_measured_fraction_theta_full 0.997
_diffrn_measured_fraction_theta_max 0.997
_diffrn_measurement_device_type 'Rigaku R-AXIS RAPID'
_diffrn_measurement_method \w
_diffrn_radiation_type 'Mo K\a'
_diffrn_radiation_wavelength 0.71075
_diffrn_reflns_av_R_equivalents 0.0628
_diffrn_reflns_limit_h_max 14
_diffrn_reflns_limit_h_min -15
_diffrn_reflns_limit_k_max 26
_diffrn_reflns_limit_k_min -26
_diffrn_reflns_limit_l_max 26
_diffrn_reflns_limit_l_min -26
_diffrn_reflns_number 75262
_diffrn_reflns_theta_full 30.46
_diffrn_reflns_theta_max 30.46
_diffrn_standards_number 0
_exptl_absorpt_coefficient_mu 3.008
_exptl_absorpt_correction_T_max 0.740
_exptl_absorpt_correction_T_min 0.394
_exptl_absorpt_correction_type multi-scan
_exptl_absorpt_process_details 'ABSCOR (Rigaku, 1995)'
_exptl_crystal_colour yellow
_exptl_crystal_density_diffrn 1.411
_exptl_crystal_density_method 'not measured'
_exptl_crystal_description platelet
_exptl_crystal_F_000 1600.00
_exptl_crystal_size_max 0.300
_exptl_crystal_size_mid 0.200
_exptl_crystal_size_min 0.100
_refine_diff_density_max 0.988
_refine_diff_density_min -1.460
_refine_diff_density_rms 0.120
_refine_ls_extinction_method none
_refine_ls_goodness_of_fit_ref 1.040
_refine_ls_hydrogen_treatment constr
_refine_ls_matrix_type full
_refine_ls_number_parameters 455
_refine_ls_number_reflns 6171
_refine_ls_number_restraints 0
_refine_ls_restrained_S_all 1.040
_refine_ls_R_factor_all 0.0298
_refine_ls_R_factor_gt 0.0282
_refine_ls_shift/su_max 0.001
_refine_ls_shift/su_mean 0.000
_refine_ls_structure_factor_coef Fsqd
_refine_ls_weighting_details 'calc w=1/[\s^2^(Fo^2^)+(0.0264P)^2^+11.0400P] where P=(Fo^2^+2Fc^2^)/3'
_refine_ls_weighting_scheme calc
_refine_ls_wR_factor_gt 0.0678
_refine_ls_wR_factor_ref 0.0685
_reflns_number_gt 5969
_reflns_number_total 6171
_reflns_threshold_expression F^2^>2.0\s(F^2^)
_cod_data_source_file om200773m_si_002.cif
_cod_data_source_block 2b
_cod_original_cell_volume 3685.82(12)
_cod_database_code 4065410

loop_
_symmetry_equiv_pos_site_id
_symmetry_equiv_pos_as_xyz
1 +X,+Y,+Z
2 1/2+X,1/2-Y,-Z
3 -X,1/2+Y,1/2-Z
4 1/2-X,-Y,1/2+Z

loop_
_atom_site_label
_atom_site_type_symbol
_atom_site_fract_x
_atom_site_fract_y
_atom_site_fract_z
_atom_site_U_iso_or_equiv
_atom_site_adp_type
_atom_site_occupancy
_atom_site_symmetry_multiplicity
_atom_site_calc_flag
_atom_site_refinement_flags
Ta1 Ta 0.731824(16) 0.073828(9) 0.273742(9) 0.01275(4) Uani 1.0 4 d .
O1 O 0.4546(7) 0.1747(4) 0.0583(3) 0.0564(16) Uani 1.0 4 d .
N1 N 0.5505(4) 0.0470(3) 0.2565(2) 0.0173(8) Uani 1.0 4 d .
N2 N 0.4226(4) -0.0305(3) 0.3243(3) 0.0207(8) Uani 1.0 4 d .
N3 N 0.8616(4) 0.1000(3) 0.3645(2) 0.0171(8) Uani 1.0 4 d .
N4 N 0.6911(5) 0.1596(3) 0.3486(3) 0.0202(8) Uani 1.0 4 d .
C1 C 0.8266(5) -0.0393(3) 0.2495(3) 0.0170(9) Uani 1.0 4 d .
C2 C 0.9158(5) -0.0486(3) 0.1723(3) 0.0186(9) Uani 1.0 4 d .
C3 C 0.9289(5) 0.0216(3) 0.1271(3) 0.0206(9) Uani 1.0 4 d .
C4 C 1.0658(5) 0.0468(4) 0.1216(3) 0.0275(11) Uani 1.0 4 d .
C5 C 0.8819(6) 0.0086(3) 0.0505(3) 0.0276(11) Uani 1.0 4 d .
C6 C 0.8519(5) 0.0823(3) 0.1605(3) 0.0178(9) Uani 1.0 4 d .
C7 C 0.8957(5) 0.1384(3) 0.2068(3) 0.0213(10) Uani 1.0 4 d .
C8 C 0.7982(5) 0.1892(3) 0.2174(3) 0.0217(10) Uani 1.0 4 d .
C9 C 0.6923(5) 0.1641(3) 0.1807(3) 0.0216(9) Uani 1.0 4 d .
C10 C 0.7250(5) 0.0983(3) 0.1457(3) 0.0201(9) Uani 1.0 4 d .
C11 C 0.6421(5) 0.0080(3) 0.3595(3) 0.0180(9) Uani 1.0 4 d .
C12 C 0.5252(5) 0.0035(3) 0.3168(3) 0.0164(8) Uani 1.0 4 d .
C13 C 0.4508(5) 0.0626(3) 0.2034(3) 0.0221(10) Uani 1.0 4 d .
C14 C 0.4085(6) -0.0062(3) 0.1640(3) 0.0272(11) Uani 1.0 4 d .
C15 C 0.3415(5) 0.1025(3) 0.2372(3) 0.0271(11) Uani 1.0 4 d .
C16 C 0.4070(5) -0.0758(3) 0.3878(3) 0.0240(9) Uani 1.0 4 d .
C17 C 0.3863(6) -0.1547(3) 0.3635(4) 0.0313(12) Uani 1.0 4 d .
C18 C 0.2959(6) -0.0481(4) 0.4301(4) 0.0341(13) Uani 1.0 4 d .
C19 C 0.7896(5) 0.1526(3) 0.3902(3) 0.0196(9) Uani 1.0 4 d .
C20 C 0.8161(6) 0.1992(3) 0.4549(3) 0.0279(11) Uani 1.0 4 d .
C21 C 0.9756(4) 0.0722(3) 0.4002(3) 0.0195(8) Uani 1.0 4 d .
C22 C 1.0831(6) 0.1265(4) 0.4019(4) 0.0329(13) Uani 1.0 4 d .
C23 C 0.9504(6) 0.0379(4) 0.4740(3) 0.0295(12) Uani 1.0 4 d .
C24 C 0.5835(6) 0.2099(3) 0.3546(3) 0.0261(11) Uani 1.0 4 d .
C25 C 0.6166(7) 0.2908(4) 0.3631(5) 0.0431(16) Uani 1.0 4 d .
C26 C 0.4897(6) 0.1830(4) 0.4103(3) 0.0292(12) Uani 1.0 4 d .
C27 C 0.4850(7) 0.1807(4) -0.0140(4) 0.0434(16) Uani 1.0 4 d .
C28 C 0.4560(8) 0.2573(5) -0.0340(4) 0.0506(19) Uani 1.0 4 d .
C29 C 0.3452(8) 0.2764(5) 0.0130(5) 0.0513(19) Uani 1.0 4 d .
C30 C 0.3485(8) 0.2166(5) 0.0702(4) 0.0476(18) Uani 1.0 4 d .
B3 B 0.9875(6) -0.0481(3) 0.2535(3) 0.0186(10) Uani 1.0 4 d .
B4 B 1.0360(6) -0.1092(4) 0.1848(4) 0.0228(11) Uani 1.0 4 d .
B5 B 0.9017(6) -0.1334(4) 0.1362(4) 0.0241(11) Uani 1.0 4 d .
B6 B 0.7717(6) -0.0874(3) 0.1765(3) 0.0198(9) Uani 1.0 4 d .
B7 B 0.8880(5) -0.0969(3) 0.3124(4) 0.0197(10) Uani 1.0 4 d .
B8 B 1.0190(5) -0.1410(3) 0.2735(4) 0.0224(10) Uani 1.0 4 d .
B9 B 0.9633(6) -0.1934(4) 0.1999(4) 0.0250(12) Uani 1.0 4 d .
B10 B 0.7998(6) -0.1821(3) 0.1943(4) 0.0255(12) Uani 1.0 4 d .
B11 B 0.7540(5) -0.1225(3) 0.2639(3) 0.0209(11) Uani 1.0 4 d .
B12 B 0.8740(6) -0.1874(3) 0.2783(4) 0.0247(11) Uani 1.0 4 d .
H3 H 1.0349 -0.0042 0.2663 0.0373 Uiso 1.0 4 calc R
H4A H 1.0977 0.0578 0.1695 0.0330 Uiso 1.0 4 calc R
H4B H 1.0705 0.0908 0.0920 0.0330 Uiso 1.0 4 calc R
H4C H 1.1160 0.0080 0.1001 0.0330 Uiso 1.0 4 calc R
H4 H 1.1171 -0.0984 0.1538 0.0126 Uiso 1.0 4 calc R
H5A H 0.8915 0.0535 0.0226 0.0331 Uiso 1.0 4 calc R
H5B H 0.7938 -0.0053 0.0517 0.0331 Uiso 1.0 4 calc R
H5C H 0.9306 -0.0305 0.0283 0.0331 Uiso 1.0 4 calc R
H5 H 0.9076 -0.1341 0.0788 0.0073 Uiso 1.0 4 calc R
H6 H 0.6952 -0.0721 0.1476 0.0181 Uiso 1.0 4 calc R
H7 H 0.9768 0.1412 0.2270 0.0255 Uiso 1.0 4 calc R
H7A H 0.8687 -0.0801 0.3617 0.0228 Uiso 1.0 4 calc R
H8 H 0.8033 0.2328 0.2447 0.0260 Uiso 1.0 4 calc R
H8A H 1.1003 -0.1561 0.3060 0.0434 Uiso 1.0 4 calc R
H9 H 0.6130 0.1871 0.1795 0.0259 Uiso 1.0 4 calc R
H9A H 1.0120 -0.2414 0.1870 0.0296 Uiso 1.0 4 calc R
H10 H 0.6710 0.0695 0.1170 0.0242 Uiso 1.0 4 calc R
H10A H 0.7484 -0.2188 0.1734 0.0402 Uiso 1.0 4 calc R
H11A H 0.6825 -0.0399 0.3675 0.0216 Uiso 1.0 4 calc R
H11B H 0.6321 0.0348 0.4050 0.0216 Uiso 1.0 4 calc R
H11 H 0.6683 -0.1211 0.2936 0.0196 Uiso 1.0 4 calc R
H12 H 0.8773 -0.2381 0.3180 0.0232 Uiso 1.0 4 calc R
H13 H 0.4874 0.0961 0.1669 0.0266 Uiso 1.0 4 calc R
H14A H 0.3754 -0.0415 0.1985 0.0327 Uiso 1.0 4 calc R
H14B H 0.4796 -0.0277 0.1388 0.0327 Uiso 1.0 4 calc R
H14C H 0.3433 0.0065 0.1296 0.0327 Uiso 1.0 4 calc R
H15A H 0.3705 0.1488 0.2575 0.0325 Uiso 1.0 4 calc R
H15B H 0.3056 0.0722 0.2751 0.0325 Uiso 1.0 4 calc R
H15C H 0.2780 0.1122 0.2009 0.0325 Uiso 1.0 4 calc R
H16 H 0.4839 -0.0730 0.4179 0.0288 Uiso 1.0 4 calc R
H17A H 0.4584 -0.1711 0.3357 0.0376 Uiso 1.0 4 calc R
H17B H 0.3111 -0.1573 0.3339 0.0376 Uiso 1.0 4 calc R
H17C H 0.3761 -0.1862 0.4054 0.0376 Uiso 1.0 4 calc R
H18A H 0.2206 -0.0515 0.4008 0.0410 Uiso 1.0 4 calc R
H18B H 0.3100 0.0028 0.4438 0.0410 Uiso 1.0 4 calc R
H18C H 0.2855 -0.0779 0.4731 0.0410 Uiso 1.0 4 calc R
H20A H 0.8938 0.2263 0.4475 0.0334 Uiso 1.0 4 calc R
H20B H 0.8244 0.1679 0.4970 0.0334 Uiso 1.0 4 calc R
H20C H 0.7474 0.2336 0.4621 0.0334 Uiso 1.0 4 calc R
H21 H 1.0054 0.0310 0.3696 0.0233 Uiso 1.0 4 calc R
H22A H 1.0575 0.1703 0.4280 0.0395 Uiso 1.0 4 calc R
H22B H 1.1060 0.1399 0.3530 0.0395 Uiso 1.0 4 calc R
H22C H 1.1550 0.1043 0.4257 0.0395 Uiso 1.0 4 calc R
H23A H 0.8922 -0.0030 0.4688 0.0354 Uiso 1.0 4 calc R
H23B H 0.9140 0.0747 0.5057 0.0354 Uiso 1.0 4 calc R
H23C H 1.0289 0.0202 0.4944 0.0354 Uiso 1.0 4 calc R
H24 H 0.5391 0.2064 0.3079 0.0313 Uiso 1.0 4 calc R
H25A H 0.6652 0.3069 0.3217 0.0517 Uiso 1.0 4 calc R
H25B H 0.6659 0.2976 0.4066 0.0517 Uiso 1.0 4 calc R
H25C H 0.5399 0.3197 0.3663 0.0517 Uiso 1.0 4 calc R
H26A H 0.5304 0.1802 0.4570 0.0350 Uiso 1.0 4 calc R
H26B H 0.4591 0.1346 0.3966 0.0350 Uiso 1.0 4 calc R
H26C H 0.4195 0.2172 0.4128 0.0350 Uiso 1.0 4 calc R
H27A H 0.4349 0.1462 -0.0428 0.0521 Uiso 1.0 4 calc R
H27B H 0.5744 0.1701 -0.0217 0.0521 Uiso 1.0 4 calc R
H28A H 0.4340 0.2609 -0.0852 0.0608 Uiso 1.0 4 calc R
H28B H 0.5276 0.2898 -0.0241 0.0608 Uiso 1.0 4 calc R
H29A H 0.2663 0.2749 -0.0143 0.0615 Uiso 1.0 4 calc R
H29B H 0.3551 0.3254 0.0345 0.0615 Uiso 1.0 4 calc R
H30A H 0.3516 0.2387 0.1184 0.0572 Uiso 1.0 4 calc R
H30B H 0.2730 0.1858 0.0669 0.0572 Uiso 1.0 4 calc R

loop_
_atom_site_aniso_label
_atom_site_aniso_U_11
_atom_site_aniso_U_22
_atom_site_aniso_U_33
_atom_site_aniso_U_12
_atom_site_aniso_U_13
_atom_site_aniso_U_23
Ta1 0.01259(7) 0.01215(7) 0.01352(7) -0.00063(6) -0.00113(6) 0.00088(6)
O1 0.074(5) 0.053(4) 0.042(3) 0.012(3) -0.003(3) 0.016(3)
N1 0.0124(17) 0.0227(18) 0.0168(18) -0.0035(15) -0.0051(14) 0.0029(15)
N2 0.0184(18) 0.0195(18) 0.024(2) -0.0016(15) -0.0024(17) 0.0051(17)
N3 0.0152(18) 0.0195(17) 0.0168(17) -0.0002(15) -0.0018(15) -0.0017(15)
N4 0.0191(18) 0.0178(18) 0.024(2) 0.0015(16) -0.0018(17) -0.0062(15)
C1 0.019(3) 0.017(2) 0.0147(17) -0.0027(17) -0.0005(16) 0.0005(15)
C2 0.019(2) 0.021(2) 0.016(2) 0.0034(17) -0.0001(18) -0.0049(17)
C3 0.017(2) 0.025(3) 0.020(2) 0.0011(18) -0.0004(18) -0.0025(19)
C4 0.021(3) 0.034(3) 0.028(3) -0.004(2) 0.006(2) 0.003(3)
C5 0.034(3) 0.032(3) 0.017(3) 0.005(3) -0.000(2) -0.000(2)
C6 0.022(2) 0.016(2) 0.0150(19) -0.0012(18) 0.0024(16) 0.0021(16)
C7 0.018(3) 0.025(3) 0.021(3) -0.0087(19) -0.0029(17) 0.0061(18)
C8 0.027(3) 0.0133(18) 0.024(3) -0.0067(16) 0.001(2) 0.0060(17)
C9 0.018(2) 0.019(2) 0.028(3) -0.0006(18) -0.000(2) 0.0040(19)
C10 0.023(3) 0.023(2) 0.0145(18) -0.005(2) 0.0010(19) 0.0058(16)
C11 0.017(2) 0.020(2) 0.017(2) -0.0011(18) -0.0027(17) 0.0007(17)
C12 0.019(2) 0.0137(18) 0.0165(19) -0.0011(16) 0.0001(17) 0.0015(16)
C13 0.016(2) 0.030(3) 0.021(2) -0.0032(19) -0.0057(17) 0.0027(18)
C14 0.025(3) 0.032(3) 0.025(3) -0.002(3) -0.003(2) -0.005(2)
C15 0.019(2) 0.027(3) 0.036(3) 0.0025(19) -0.007(2) -0.002(3)
C16 0.022(3) 0.023(2) 0.027(3) -0.005(3) -0.0042(18) 0.008(3)
C17 0.028(3) 0.024(3) 0.042(4) -0.002(3) -0.004(3) 0.009(3)
C18 0.033(4) 0.039(3) 0.031(3) -0.004(3) 0.006(3) 0.008(3)
C19 0.024(3) 0.0169(19) 0.0178(19) -0.0027(17) 0.0004(18) -0.0024(16)
C20 0.032(3) 0.023(3) 0.029(3) 0.004(3) -0.003(3) -0.009(2)
C21 0.0169(19) 0.022(2) 0.0190(19) -0.002(2) -0.0053(15) -0.0019(19)
C22 0.025(3) 0.031(3) 0.043(4) -0.004(3) -0.009(3) 0.003(3)
C23 0.035(3) 0.037(3) 0.017(3) 0.007(3) -0.002(3) 0.002(2)
C24 0.030(3) 0.021(3) 0.027(3) 0.007(2) 0.003(3) -0.0016(19)
C25 0.043(4) 0.029(3) 0.058(5) 0.008(3) -0.007(4) -0.007(3)
C26 0.026(3) 0.032(3) 0.029(3) 0.008(3) 0.004(3) -0.001(3)
C27 0.035(4) 0.050(4) 0.046(4) -0.002(3) 0.004(3) -0.007(4)
C28 0.058(5) 0.061(5) 0.033(4) -0.014(4) 0.000(4) 0.015(4)
C29 0.042(4) 0.040(4) 0.073(6) 0.005(4) -0.006(4) 0.008(4)
C30 0.054(5) 0.049(4) 0.040(4) -0.011(4) 0.016(4) -0.006(4)
B3 0.018(3) 0.017(2) 0.021(3) 0.0033(19) -0.0031(19) -0.0054(18)
B4 0.018(3) 0.025(3) 0.026(3) 0.004(2) -0.001(3) -0.010(3)
B5 0.024(3) 0.023(3) 0.025(3) 0.001(3) -0.002(3) -0.009(3)
B6 0.018(2) 0.015(2) 0.026(3) -0.0015(19) -0.008(3) -0.0031(18)
B7 0.017(3) 0.016(2) 0.026(3) 0.0030(18) -0.001(2) -0.001(2)
B8 0.023(3) 0.019(3) 0.026(3) 0.0056(19) -0.006(3) -0.001(3)
B9 0.024(3) 0.021(3) 0.030(3) 0.001(3) -0.007(3) -0.005(3)
B10 0.024(3) 0.019(3) 0.034(3) -0.002(2) -0.004(3) -0.003(3)
B11 0.020(3) 0.0134(19) 0.029(3) -0.0035(18) -0.000(2) 0.0022(18)
B12 0.025(3) 0.014(2) 0.035(3) 0.0025(19) -0.008(3) 0.003(3)

loop_
_atom_type_symbol
_atom_type_description
_atom_type_scat_dispersion_real
_atom_type_scat_dispersion_imag
_atom_type_scat_source
C C 0.0033 0.0016
;
International Tables for Crystallography
(1992, Vol. C, Tables 4.2.6.8 and 6.1.1.4)
;
H H 0.0000 0.0000
;
International Tables for Crystallography
(1992, Vol. C, Table 6.1.1.4)
;
B B 0.0013 0.0007
;
International Tables for Crystallography
(1992, Vol. C, Tables 4.2.6.8 and 6.1.1.4)
;
N N 0.0061 0.0033
;
International Tables for Crystallography
(1992, Vol. C, Tables 4.2.6.8 and 6.1.1.4)
;
Ta Ta -0.7052 6.5227
;
International Tables for Crystallography
(1992, Vol. C, Tables 4.2.6.8 and 6.1.1.4)
;
O O 0.0106 0.0060
;
International Tables for Crystallography
(1992, Vol. C, Tables 4.2.6.8 and 6.1.1.4)
;

loop_
_geom_angle_atom_site_label_1
_geom_angle_atom_site_label_2
_geom_angle_atom_site_label_3
_geom_angle
_geom_angle_publ_flag
N1 Ta1 N3 139.80(16) yes
N1 Ta1 N4 94.93(17) yes
N1 Ta1 C1 99.79(17) yes
N1 Ta1 C6 112.04(16) yes
N1 Ta1 C7 135.92(17) yes
N1 Ta1 C8 114.53(17) yes
N1 Ta1 C9 83.33(17) yes
N1 Ta1 C10 81.92(17) yes
N1 Ta1 C11 64.54(17) yes
N1 Ta1 C12 30.95(15) yes
N1 Ta1 C19 118.64(16) yes
N3 Ta1 N4 58.46(16) yes
N3 Ta1 C1 93.79(16) yes
N3 Ta1 C6 108.16(15) yes
N3 Ta1 C7 80.88(16) yes
N3 Ta1 C8 87.85(16) yes
N3 Ta1 C9 120.25(16) yes
N3 Ta1 C10 136.27(16) yes
N3 Ta1 C11 80.63(16) yes
N3 Ta1 C12 112.67(15) yes
N3 Ta1 C19 29.47(15) yes
N4 Ta1 C1 148.99(16) yes
N4 Ta1 C6 127.98(16) yes
N4 Ta1 C7 97.24(17) yes
N4 Ta1 C8 73.21(16) yes
N4 Ta1 C9 86.31(17) yes
N4 Ta1 C10 120.05(16) yes
N4 Ta1 C11 80.66(17) yes
N4 Ta1 C12 89.30(15) yes
N4 Ta1 C19 29.00(16) yes
C1 Ta1 C6 70.55(16) yes
C1 Ta1 C7 90.94(17) yes
C1 Ta1 C8 123.21(16) yes
C1 Ta1 C9 122.28(17) yes
C1 Ta1 C10 89.13(16) yes
C1 Ta1 C11 81.31(17) yes
C1 Ta1 C12 89.52(15) yes
C1 Ta1 C19 122.00(15) yes
C6 Ta1 C7 33.43(16) yes
C6 Ta1 C8 55.40(16) yes
C6 Ta1 C9 55.78(17) yes
C6 Ta1 C10 33.45(17) yes
C6 Ta1 C11 150.82(17) yes
C6 Ta1 C12 135.47(15) yes
C6 Ta1 C19 122.65(15) yes
C7 Ta1 C8 33.36(17) yes
C7 Ta1 C9 55.55(17) yes
C7 Ta1 C10 55.43(17) yes
C7 Ta1 C11 159.40(17) yes
C7 Ta1 C12 166.38(16) yes
C7 Ta1 C19 89.50(16) yes
C8 Ta1 C9 33.29(17) yes
C8 Ta1 C10 55.36(16) yes
C8 Ta1 C11 153.74(17) yes
C8 Ta1 C12 140.99(15) yes
C8 Ta1 C19 79.66(15) yes
C9 Ta1 C10 33.74(17) yes
C9 Ta1 C11 143.82(18) yes
C9 Ta1 C12 113.33(16) yes
C9 Ta1 C19 104.86(16) yes
C10 Ta1 C11 142.65(18) yes
C10 Ta1 C12 110.97(16) yes
C10 Ta1 C19 134.92(15) yes
C11 Ta1 C12 33.66(16) yes
C11 Ta1 C19 78.75(16) yes
C12 Ta1 C19 101.78(15) yes
C27 O1 C30 107.6(6) yes
Ta1 N1 C12 101.2(3) yes
Ta1 N1 C13 138.4(4) yes
C12 N1 C13 120.4(4) yes
C12 N2 C16 117.8(5) yes
Ta1 N3 C19 94.0(3) yes
Ta1 N3 C21 141.0(4) yes
C19 N3 C21 124.4(4) yes
Ta1 N4 C19 98.7(3) yes
Ta1 N4 C24 131.4(4) yes
C19 N4 C24 129.8(5) yes
Ta1 C1 C2 118.9(3) yes
Ta1 C1 B3 120.2(3) yes
Ta1 C1 B6 117.0(3) yes
Ta1 C1 B7 125.2(3) yes
Ta1 C1 B11 123.4(3) yes
C2 C1 B3 58.7(3) yes
C2 C1 B6 58.7(3) yes
C2 C1 B7 107.5(4) yes
C2 C1 B11 106.8(4) yes
B3 C1 B6 109.0(4) yes
B3 C1 B7 62.0(3) yes
B3 C1 B11 111.1(4) yes
B6 C1 B7 111.2(4) yes
B6 C1 B11 61.4(3) yes
B7 C1 B11 61.6(3) yes
C1 C2 C3 115.0(4) yes
C1 C2 B3 60.4(3) yes
C1 C2 B4 111.2(4) yes
C1 C2 B5 111.8(4) yes
C1 C2 B6 60.3(3) yes
C3 C2 B3 116.3(4) yes
C3 C2 B4 123.0(4) yes
C3 C2 B5 123.4(4) yes
C3 C2 B6 117.1(4) yes
B3 C2 B4 62.8(4) yes
B3 C2 B5 113.6(4) yes
B3 C2 B6 111.7(4) yes
B4 C2 B5 62.1(4) yes
B4 C2 B6 113.9(4) yes
B5 C2 B6 63.7(4) yes
C2 C3 C4 111.9(5) yes
C2 C3 C5 110.7(5) yes
C2 C3 C6 109.5(4) yes
C4 C3 C5 107.2(5) yes
C4 C3 C6 108.9(5) yes
C5 C3 C6 108.6(4) yes
Ta1 C6 C3 125.9(3) yes
Ta1 C6 C7 72.4(3) yes
Ta1 C6 C10 71.6(3) yes
C3 C6 C7 126.8(5) yes
C3 C6 C10 126.2(4) yes
C7 C6 C10 106.8(4) yes
Ta1 C7 C6 74.2(3) yes
Ta1 C7 C8 73.5(3) yes
C6 C7 C8 108.4(5) yes
Ta1 C8 C7 73.1(3) yes
Ta1 C8 C9 72.3(3) yes
C7 C8 C9 108.2(5) yes
Ta1 C9 C8 74.4(3) yes
Ta1 C9 C10 73.2(3) yes
C8 C9 C10 107.8(5) yes
Ta1 C10 C6 75.0(3) yes
Ta1 C10 C9 73.1(3) yes
C6 C10 C9 108.8(5) yes
Ta1 C11 C12 90.4(3) yes
Ta1 C12 N1 47.8(3) yes
Ta1 C12 N2 168.9(4) yes
Ta1 C12 C11 56.0(3) yes
N1 C12 N2 122.2(5) yes
N1 C12 C11 103.7(4) yes
N2 C12 C11 134.1(5) yes
N1 C13 C14 112.2(5) yes
N1 C13 C15 111.6(4) yes
C14 C13 C15 111.6(5) yes
N2 C16 C17 108.1(5) yes
N2 C16 C18 109.0(5) yes
C17 C16 C18 110.9(5) yes
Ta1 C19 N3 56.6(3) yes
Ta1 C19 N4 52.3(3) yes
Ta1 C19 C20 177.0(4) yes
N3 C19 N4 108.8(4) yes
N3 C19 C20 126.4(5) yes
N4 C19 C20 124.8(5) yes
N3 C21 C22 114.1(5) yes
N3 C21 C23 113.5(4) yes
C22 C21 C23 112.4(5) yes
N4 C24 C25 115.4(5) yes
N4 C24 C26 111.4(5) yes
C25 C24 C26 113.2(5) yes
O1 C27 C28 105.7(6) yes
C27 C28 C29 103.6(7) yes
C28 C29 C30 102.8(7) yes
O1 C30 C29 107.5(7) yes
C1 B3 C2 60.9(3) yes
C1 B3 B4 108.5(4) yes
C1 B3 B7 58.4(3) yes
C1 B3 B8 106.7(4) yes
C2 B3 B4 58.9(3) yes
C2 B3 B7 106.3(4) yes
C2 B3 B8 105.6(4) yes
B4 B3 B7 107.9(4) yes
B4 B3 B8 59.7(4) yes
B7 B3 B8 60.0(4) yes
C2 B4 B3 58.3(3) yes
C2 B4 B5 58.5(4) yes
C2 B4 B8 105.3(4) yes
C2 B4 B9 104.9(4) yes
B3 B4 B5 107.0(4) yes
B3 B4 B8 59.9(4) yes
B3 B4 B9 107.8(5) yes
B5 B4 B8 108.6(4) yes
B5 B4 B9 59.8(4) yes
B8 B4 B9 60.8(4) yes
C2 B5 B4 59.4(4) yes
C2 B5 B6 58.2(3) yes
C2 B5 B9 105.5(5) yes
C2 B5 B10 105.6(4) yes
B4 B5 B6 107.4(5) yes
B4 B5 B9 59.8(4) yes
B4 B5 B10 108.1(5) yes
B6 B5 B9 107.4(5) yes
B6 B5 B10 60.1(4) yes
B9 B5 B10 60.0(4) yes
C1 B6 C2 61.0(3) yes
C1 B6 B5 107.9(4) yes
C1 B6 B10 106.8(4) yes
C1 B6 B11 59.3(3) yes
C2 B6 B5 58.1(4) yes
C2 B6 B10 105.1(4) yes
C2 B6 B11 107.0(4) yes
B5 B6 B10 59.6(4) yes
B5 B6 B11 107.6(4) yes
B10 B6 B11 59.6(3) yes
C1 B7 B3 59.6(3) yes
C1 B7 B8 107.6(5) yes
C1 B7 B11 59.7(3) yes
C1 B7 B12 107.1(4) yes
B3 B7 B8 59.9(4) yes
B3 B7 B11 107.6(4) yes
B3 B7 B12 107.2(4) yes
B8 B7 B11 108.2(4) yes
B8 B7 B12 59.8(4) yes
B11 B7 B12 60.0(3) yes
B3 B8 B4 60.4(4) yes
B3 B8 B7 60.0(3) yes
B3 B8 B9 106.8(5) yes
B3 B8 B12 107.7(4) yes
B4 B8 B7 108.5(4) yes
B4 B8 B9 59.1(4) yes
B4 B8 B12 107.2(5) yes
B7 B8 B9 107.3(4) yes
B7 B8 B12 60.3(4) yes
B9 B8 B12 59.2(4) yes
B4 B9 B5 60.4(4) yes
B4 B9 B8 60.1(4) yes
B4 B9 B10 109.2(5) yes
B4 B9 B12 108.8(5) yes
B5 B9 B8 108.4(5) yes
B5 B9 B10 60.8(4) yes
B5 B9 B12 109.0(5) yes
B8 B9 B10 108.4(5) yes
B8 B9 B12 60.2(4) yes
B10 B9 B12 60.2(4) yes
B5 B10 B6 60.3(4) yes
B5 B10 B9 59.1(4) yes
B5 B10 B11 108.2(4) yes
B5 B10 B12 107.2(5) yes
B6 B10 B9 106.9(4) yes
B6 B10 B11 59.5(3) yes
B6 B10 B12 107.1(4) yes
B9 B10 B11 107.7(5) yes
B9 B10 B12 59.6(4) yes
B11 B10 B12 60.2(4) yes
C1 B11 B6 59.2(3) yes
C1 B11 B7 58.7(3) yes
C1 B11 B10 107.7(4) yes
C1 B11 B12 106.7(4) yes
B6 B11 B7 107.0(4) yes
B6 B11 B10 60.8(3) yes
B6 B11 B12 107.9(4) yes
B7 B11 B10 108.5(4) yes
B7 B11 B12 60.5(3) yes
B10 B11 B12 59.8(4) yes
B7 B12 B8 59.9(3) yes
B7 B12 B9 108.1(4) yes
B7 B12 B10 107.8(4) yes
B7 B12 B11 59.5(3) yes
B8 B12 B9 60.6(4) yes
B8 B12 B10 108.8(5) yes
B8 B12 B11 107.9(4) yes
B9 B12 B10 60.2(4) yes
B9 B12 B11 108.0(5) yes
B10 B12 B11 60.0(4) yes
C3 C4 H4A 109.470 no
C3 C4 H4B 109.475 no
C3 C4 H4C 109.482 no
H4A C4 H4B 109.454 no
H4A C4 H4C 109.474 no
H4B C4 H4C 109.473 no
C3 C5 H5A 109.472 no
C3 C5 H5B 109.471 no
C3 C5 H5C 109.468 no
H5A C5 H5B 109.475 no
H5A C5 H5C 109.464 no
H5B C5 H5C 109.478 no
Ta1 C7 H7 118.404 no
C6 C7 H7 125.777 no
C8 C7 H7 125.774 no
Ta1 C8 H8 120.461 no
C7 C8 H8 125.914 no
C9 C8 H8 125.910 no
Ta1 C9 H9 118.220 no
C8 C9 H9 126.086 no
C10 C9 H9 126.100 no
Ta1 C10 H10 118.214 no
C6 C10 H10 125.621 no
C9 C10 H10 125.627 no
Ta1 C11 H11A 113.570 no
Ta1 C11 H11B 113.579 no
C12 C11 H11A 113.573 no
C12 C11 H11B 113.581 no
H11A C11 H11B 110.850 no
N1 C13 H13 107.027 no
C14 C13 H13 107.034 no
C15 C13 H13 107.035 no
C13 C14 H14A 109.481 no
C13 C14 H14B 109.470 no
C13 C14 H14C 109.479 no
H14A C14 H14B 109.462 no
H14A C14 H14C 109.466 no
H14B C14 H14C 109.469 no
C13 C15 H15A 109.466 no
C13 C15 H15B 109.475 no
C13 C15 H15C 109.466 no
H15A C15 H15B 109.479 no
H15A C15 H15C 109.465 no
H15B C15 H15C 109.476 no
N2 C16 H16 109.628 no
C17 C16 H16 109.623 no
C18 C16 H16 109.628 no
C16 C17 H17A 109.474 no
C16 C17 H17B 109.473 no
C16 C17 H17C 109.474 no
H17A C17 H17B 109.468 no
H17A C17 H17C 109.470 no
H17B C17 H17C 109.470 no
C16 C18 H18A 109.467 no
C16 C18 H18B 109.465 no
C16 C18 H18C 109.469 no
H18A C18 H18B 109.469 no
H18A C18 H18C 109.483 no
H18B C18 H18C 109.474 no
C19 C20 H20A 109.479 no
C19 C20 H20B 109.472 no
C19 C20 H20C 109.474 no
H20A C20 H20B 109.465 no
H20A C20 H20C 109.461 no
H20B C20 H20C 109.476 no
N3 C21 H21 105.271 no
C22 C21 H21 105.262 no
C23 C21 H21 105.272 no
C21 C22 H22A 109.473 no
C21 C22 H22B 109.482 no
C21 C22 H22C 109.469 no
H22A C22 H22B 109.463 no
H22A C22 H22C 109.462 no
H22B C22 H22C 109.478 no
C21 C23 H23A 109.481 no
C21 C23 H23B 109.477 no
C21 C23 H23C 109.474 no
H23A C23 H23B 109.466 no
H23A C23 H23C 109.472 no
H23B C23 H23C 109.456 no
N4 C24 H24 105.293 no
C25 C24 H24 105.285 no
C26 C24 H24 105.295 no
C24 C25 H25A 109.469 no
C24 C25 H25B 109.459 no
C24 C25 H25C 109.469 no
H25A C25 H25B 109.474 no
H25A C25 H25C 109.484 no
H25B C25 H25C 109.472 no
C24 C26 H26A 109.471 no
C24 C26 H26B 109.464 no
C24 C26 H26C 109.467 no
H26A C26 H26B 109.471 no
H26A C26 H26C 109.477 no
H26B C26 H26C 109.477 no
O1 C27 H27A 110.605 no
O1 C27 H27B 110.599 no
C28 C27 H27A 110.600 no
C28 C27 H27B 110.602 no
H27A C27 H27B 108.742 no
C27 C28 H28A 111.037 no
C27 C28 H28B 111.040 no
C29 C28 H28A 111.044 no
C29 C28 H28B 111.040 no
H28A C28 H28B 109.033 no
C28 C29 H29A 111.186 no
C28 C29 H29B 111.191 no
C30 C29 H29A 111.205 no
C30 C29 H29B 111.203 no
H29A C29 H29B 109.128 no
O1 C30 H30A 110.203 no
O1 C30 H30B 110.212 no
C29 C30 H30A 110.202 no
C29 C30 H30B 110.198 no
H30A C30 H30B 108.494 no
C1 B3 H3 116.783 no
C2 B3 H3 117.141 no
B4 B3 H3 122.610 no
B7 B3 H3 124.930 no
B8 B3 H3 129.461 no
C2 B4 H4 114.712 no
B3 B4 H4 121.056 no
B5 B4 H4 115.577 no
B8 B4 H4 131.168 no
B9 B4 H4 128.006 no
C2 B5 H5 113.689 no
B4 B5 H5 118.126 no
B6 B5 H5 118.116 no
B9 B5 H5 130.669 no
B10 B5 H5 129.868 no
C1 B6 H6 123.466 no
C2 B6 H6 126.035 no
B5 B6 H6 121.930 no
B10 B6 H6 120.018 no
B11 B6 H6 120.255 no
C1 B7 H7A 111.607 no
B3 B7 H7A 123.079 no
B8 B7 H7A 133.279 no
B11 B7 H7A 113.026 no
B12 B7 H7A 127.024 no
B3 B8 H8A 120.617 no
B4 B8 H8A 121.358 no
B7 B8 H8A 121.003 no
B9 B8 H8A 123.954 no
B12 B8 H8A 123.142 no
B4 B9 H9A 118.583 no
B5 B9 H9A 123.660 no
B8 B9 H9A 117.541 no
B10 B9 H9A 125.187 no
B12 B9 H9A 121.030 no
B5 B10 H10A 117.070 no
B6 B10 H10A 120.542 no
B9 B10 H10A 121.006 no
B11 B10 H10A 125.257 no
B12 B10 H10A 126.042 no
C1 B11 H11 116.423 no
B6 B11 H11 124.304 no
B7 B11 H11 115.031 no
B10 B11 H11 129.298 no
B12 B11 H11 123.813 no
B7 B12 H12 120.003 no
B8 B12 H12 112.353 no
B9 B12 H12 117.227 no
B10 B12 H12 127.765 no
B11 B12 H12 129.812 no

loop_
_geom_bond_atom_site_label_1
_geom_bond_atom_site_label_2
_geom_bond_distance
_geom_bond_publ_flag
Ta1 N1 2.032(4) yes
Ta1 N3 2.250(4) yes
Ta1 N4 2.153(5) yes
Ta1 C1 2.354(5) yes
Ta1 C6 2.487(5) yes
Ta1 C7 2.464(5) yes
Ta1 C8 2.469(5) yes
Ta1 C9 2.441(6) yes
Ta1 C10 2.443(5) yes
Ta1 C11 2.228(5) yes
Ta1 C12 2.689(5) yes
Ta1 C19 2.690(5) yes
O1 C27 1.398(10) yes
O1 C30 1.391(11) yes
N1 C12 1.410(6) yes
N1 C13 1.489(7) yes
N2 C12 1.273(7) yes
N2 C16 1.461(7) yes
N3 C19 1.327(7) yes
N3 C21 1.485(6) yes
N4 C19 1.319(7) yes
N4 C24 1.482(7) yes
C1 C2 1.744(7) yes
C1 B3 1.735(8) yes
C1 B6 1.731(7) yes
C1 B7 1.714(8) yes
C1 B11 1.733(7) yes
C2 C3 1.546(7) yes
C2 B3 1.706(8) yes
C2 B4 1.718(8) yes
C2 B5 1.702(8) yes
C2 B6 1.704(8) yes
C3 C4 1.543(8) yes
C3 C5 1.541(8) yes
C3 C6 1.522(7) yes
C6 C7 1.424(7) yes
C6 C10 1.419(8) yes
C7 C8 1.416(7) yes
C8 C9 1.407(8) yes
C9 C10 1.417(7) yes
C11 C12 1.490(7) yes
C13 C14 1.530(8) yes
C13 C15 1.520(8) yes
C16 C17 1.532(8) yes
C16 C18 1.519(8) yes
C19 C20 1.509(7) yes
C21 C22 1.524(8) yes
C21 C23 1.543(8) yes
C24 C25 1.533(9) yes
C24 C26 1.530(9) yes
C27 C28 1.485(11) yes
C28 C29 1.521(12) yes
C29 C30 1.533(12) yes
B3 B4 1.784(9) yes
B3 B7 1.777(8) yes
B3 B8 1.776(8) yes
B4 B5 1.763(9) yes
B4 B8 1.771(10) yes
B4 B9 1.752(9) yes
B5 B6 1.797(9) yes
B5 B9 1.753(9) yes
B5 B10 1.783(9) yes
B6 B10 1.793(8) yes
B6 B11 1.769(8) yes
B7 B8 1.778(8) yes
B7 B11 1.765(8) yes
B7 B12 1.784(8) yes
B8 B9 1.784(9) yes
B8 B12 1.775(8) yes
B9 B10 1.769(9) yes
B9 B12 1.758(10) yes
B10 B11 1.771(9) yes
B10 B12 1.767(10) yes
B11 B12 1.775(8) yes
C4 H4A 0.980 no
C4 H4B 0.980 no
C4 H4C 0.980 no
C5 H5A 0.980 no
C5 H5B 0.980 no
C5 H5C 0.980 no
C7 H7 0.950 no
C8 H8 0.950 no
C9 H9 0.950 no
C10 H10 0.950 no
C11 H11A 0.990 no
C11 H11B 0.990 no
C13 H13 1.000 no
C14 H14A 0.980 no
C14 H14B 0.980 no
C14 H14C 0.980 no
C15 H15A 0.980 no
C15 H15B 0.980 no
C15 H15C 0.980 no
C16 H16 1.000 no
C17 H17A 0.980 no
C17 H17B 0.980 no
C17 H17C 0.980 no
C18 H18A 0.980 no
C18 H18B 0.980 no
C18 H18C 0.980 no
C20 H20A 0.980 no
C20 H20B 0.980 no
C20 H20C 0.980 no
C21 H21 1.000 no
C22 H22A 0.980 no
C22 H22B 0.980 no
C22 H22C 0.980 no
C23 H23A 0.980 no
C23 H23B 0.980 no
C23 H23C 0.980 no
C24 H24 1.000 no
C25 H25A 0.980 no
C25 H25B 0.980 no
C25 H25C 0.980 no
C26 H26A 0.980 no
C26 H26B 0.980 no
C26 H26C 0.980 no
C27 H27A 0.990 no
C27 H27B 0.990 no
C28 H28A 0.990 no
C28 H28B 0.990 no
C29 H29A 0.990 no
C29 H29B 0.990 no
C30 H30A 0.990 no
C30 H30B 0.990 no
B3 H3 0.981 no
B4 H4 1.065 no
B5 H5 1.077 no
B6 H6 1.023 no
B7 H7A 0.995 no
B8 H8A 1.099 no
B9 H9A 1.052 no
B10 H10A 0.956 no
B11 H11 1.076 no
B12 H12 1.191 no

loop_
_geom_contact_atom_site_label_1
_geom_contact_atom_site_label_2
_geom_contact_distance
_geom_contact_publ_flag
_geom_contact_site_symmetry_2
N1 C24 3.524(7) no .
N2 C13 2.853(7) no .
N2 C14 3.040(7) no .
N2 C15 3.060(7) no .
N4 C21 3.581(7) no .
C1 B9 3.314(8) no .
C2 C7 3.495(7) no .
C2 C10 3.419(7) no .
C2 B12 3.259(8) no .
C4 C7 2.948(8) no .
C4 B3 3.137(8) no .
C4 B4 3.111(9) no .
C5 C10 2.953(8) no .
C5 B5 3.067(9) no .
C5 B6 3.175(8) no .
C6 B3 3.297(8) no .
C6 B6 3.242(7) no .
C8 C24 3.473(8) no .
C9 C13 3.218(7) no .
C9 C24 3.564(8) no .
C10 C13 3.202(8) no .
C10 B6 3.488(7) no .
C11 C16 3.000(7) no .
C11 B7 3.382(8) no .
C11 B11 3.220(7) no .
C12 C14 3.130(8) no .
C12 C15 3.066(7) no .
C12 C17 3.375(8) no .
C12 C18 3.385(8) no .
C12 B11 3.512(7) no .
C19 C22 3.192(8) no .
C19 C23 3.140(8) no .
C19 C25 3.181(9) no .
C19 C26 3.287(8) no .
C20 C21 3.066(8) no .
C20 C22 3.312(9) no .
C20 C23 3.307(9) no .
C20 C24 3.131(9) no .
C20 C25 3.220(10) no .
C21 B3 3.526(8) no .
B3 B10 3.364(9) no .
B4 B11 3.378(8) no .
B5 B7 3.374(9) no .
B6 B8 3.363(9) no .
O1 C9 3.435(9) no .
O1 C13 3.409(8) no .
C9 O1 3.435(9) no .
C9 C17 3.526(8) no 3_655
C13 O1 3.409(8) no .
C17 C9 3.526(8) no 3_645
Ta1 H3 3.5552 no .
Ta1 H6 3.5908 no .
Ta1 H7A 3.5824 no .
Ta1 H13 3.3247 no .
Ta1 H21 3.5298 no .
Ta1 H24 3.2532 no .
O1 H28A 3.1268 no .
O1 H28B 2.7285 no .
O1 H29A 3.0501 no .
O1 H29B 2.9942 no .
N1 H6 3.3676 no .
N1 H9 3.0201 no .
N1 H10 2.9461 no .
N1 H11A 2.9773 no .
N1 H11B 2.9261 no .
N1 H11 3.4028 no .
N1 H14A 2.7103 no .
N1 H14B 2.7064 no .
N1 H14C 3.3402 no .
N1 H15A 2.6845 no .
N1 H15B 2.6908 no .
N1 H15C 3.3261 no .
N1 H24 3.0767 no .
N1 H26B 3.2301 no .
N2 H11A 2.9084 no .
N2 H11B 2.9626 no .
N2 H11 3.1678 no .
N2 H14A 2.4200 no .
N2 H14B 3.5296 no .
N2 H15A 3.5603 no .
N2 H15B 2.4438 no .
N2 H17A 2.6135 no .
N2 H17B 2.6185 no .
N2 H17C 3.2702 no .
N2 H18A 2.6266 no .
N2 H18B 2.6174 no .
N2 H18C 3.2719 no .
N2 H26B 3.3402 no .
N3 H3 3.2399 no .
N3 H7 2.9569 no .
N3 H7A 3.3012 no .
N3 H8 3.3707 no .
N3 H11A 3.2037 no .
N3 H11B 2.8395 no .
N3 H20A 2.8106 no .
N3 H20B 2.8068 no .
N3 H20C 3.2937 no .
N3 H22A 2.7380 no .
N3 H22B 2.7306 no .
N3 H22C 3.3516 no .
N3 H23A 2.7361 no .
N3 H23B 2.7448 no .
N3 H23C 3.3592 no .
N4 H8 2.6533 no .
N4 H9 3.3173 no .
N4 H11B 2.5992 no .
N4 H20A 3.1075 no .
N4 H20B 3.1312 no .
N4 H20C 2.5940 no .
N4 H25A 2.7603 no .
N4 H25B 2.7651 no .
N4 H25C 3.3681 no .
N4 H26A 2.6909 no .
N4 H26B 2.6859 no .
N4 H26C 3.3244 no .
C1 H10 3.5972 no .
C1 H11A 2.6982 no .
C1 H21 3.2260 no .
C2 H4A 2.7588 no .
C2 H4B 3.3979 no .
C2 H4C 2.7430 no .
C2 H5A 3.3831 no .
C2 H5B 2.7298 no .
C2 H5C 2.7234 no .
C2 H10 3.5587 no .
C2 H10A 3.5999 no .
C3 H3 2.8846 no .
C3 H4 3.0263 no .
C3 H5 3.0014 no .
C3 H6 3.0625 no .
C3 H7 2.9289 no .
C3 H10 2.9098 no .
C4 H3 2.8866 no .
C4 H4 2.7838 no .
C4 H5A 2.6376 no .
C4 H5B 3.3387 no .
C4 H5C 2.6787 no .
C4 H7 2.7933 no .
C5 H4A 3.3385 no .
C5 H4B 2.6389 no .
C5 H4C 2.6786 no .
C5 H5 2.6834 no .
C5 H6 3.0852 no .
C5 H10 2.8148 no .
C6 H3 3.2097 no .
C6 H4A 2.6808 no .
C6 H4B 2.6789 no .
C6 H4C 3.3426 no .
C6 H5A 2.6731 no .
C6 H5B 2.6702 no .
C6 H5C 3.3372 no .
C6 H6 3.3004 no .
C6 H8 3.2198 no .
C6 H9 3.2219 no .
C7 H3 3.2101 no .
C7 H4A 2.7141 no .
C7 H4B 2.9843 no .
C7 H9 3.2033 no .
C7 H10 3.2001 no .
C7 H22B 3.5498 no .
C8 H10 3.1973 no .
C8 H24 3.2705 no .
C8 H25A 3.2418 no .
C9 H7 3.2008 no .
C9 H13 2.5394 no .
C9 H24 2.9975 no .
C10 H5A 3.0309 no .
C10 H5B 2.6923 no .
C10 H6 3.1382 no .
C10 H7 3.1999 no .
C10 H8 3.1993 no .
C10 H13 2.5802 no .
C10 H14B 3.5046 no .
C11 H7A 2.9194 no .
C11 H11 2.6841 no .
C11 H16 2.5065 no .
C11 H23A 3.3825 no .
C11 H26B 3.1180 no .
C12 H11 2.7855 no .
C12 H13 3.3074 no .
C12 H14A 2.8595 no .
C12 H14B 3.4191 no .
C12 H15A 3.3284 no .
C12 H15B 2.7836 no .
C12 H16 2.3984 no .
C12 H17A 3.2977 no .
C12 H18B 3.3162 no .
C12 H26B 2.9191 no .
C13 H9 2.9040 no .
C13 H10 2.8668 no .
C13 H24 3.4164 no .
C14 H6 3.3188 no .
C14 H10 3.2610 no .
C14 H15A 3.3620 no .
C14 H15B 2.7603 no .
C14 H15C 2.6730 no .
C15 H9 3.4722 no .
C15 H14A 2.7610 no .
C15 H14B 3.3603 no .
C15 H14C 2.6770 no .
C15 H24 3.1415 no .
C15 H26B 3.2960 no .
C16 H11A 3.0513 no .
C16 H11B 3.1691 no .
C16 H11 3.4150 no .
C17 H11 3.3533 no .
C17 H18A 2.6886 no .
C17 H18B 3.3564 no .
C17 H18C 2.7152 no .
C18 H17A 3.3541 no .
C18 H17B 2.6980 no .
C18 H17C 2.7118 no .
C19 H8 3.1017 no .
C19 H11B 2.7562 no .
C19 H21 3.2367 no .
C19 H22A 2.9775 no .
C19 H22B 3.4730 no .
C19 H23A 3.3929 no .
C19 H23B 2.9164 no .
C19 H24 3.2522 no .
C19 H25A 3.3809 no .
C19 H25B 2.9860 no .
C19 H26A 3.0912 no .
C19 H26B 3.5628 no .
C20 H22A 2.6904 no .
C20 H23B 2.6857 no .
C20 H25A 3.5714 no .
C20 H25B 2.5829 no .
C20 H26A 3.0857 no .
C21 H3 2.9444 no .
C21 H7 3.4848 no .
C21 H7A 3.1021 no .
C21 H20A 3.0878 no .
C21 H20B 3.0007 no .
C22 H3 3.5313 no .
C22 H7 3.4815 no .
C22 H20A 2.8635 no .
C22 H20B 3.3854 no .
C22 H23A 3.3758 no .
C22 H23B 2.8244 no .
C22 H23C 2.6716 no .
C23 H7A 3.1428 no .
C23 H20A 3.5399 no .
C23 H20B 2.7727 no .
C23 H22A 2.8194 no .
C23 H22B 3.3796 no .
C23 H22C 2.6676 no .
C24 H8 3.1602 no .
C24 H9 3.3244 no .
C24 H11B 3.3861 no .
C24 H15A 3.1287 no .
C24 H20C 2.7095 no .
C25 H8 3.1728 no .
C25 H20A 3.5711 no .
C25 H20C 2.5527 no .
C25 H26A 2.8404 no .
C25 H26B 3.3829 no .
C25 H26C 2.6764 no .
C26 H11B 3.1194 no .
C26 H15A 3.1978 no .
C26 H20C 3.0739 no .
C26 H25A 3.3846 no .
C26 H25B 2.8257 no .
C26 H25C 2.6902 no .
C27 H29A 2.9121 no .
C27 H29B 3.1306 no .
C27 H30A 3.0549 no .
C27 H30B 2.7354 no .
C28 H30A 3.0865 no .
C28 H30B 3.0251 no .
C29 H27A 2.7769 no .
C29 H27B 3.2044 no .
C30 H27A 2.6471 no .
C30 H27B 3.0933 no .
C30 H28A 3.1594 no .
C30 H28B 2.9350 no .
B3 H4A 2.7644 no .
B3 H4C 3.3514 no .
B3 H7 3.5062 no .
B3 H21 2.6219 no .
B4 H4A 3.1435 no .
B4 H4C 2.8067 no .
B4 H5C 3.4595 no .
B5 H4C 3.5310 no .
B5 H5B 3.0597 no .
B5 H5C 2.7822 no .
B6 H5B 2.7922 no .
B6 H5C 3.4225 no .
B6 H10 3.2695 no .
B6 H14B 3.3942 no .
B7 H11A 2.6497 no .
B7 H21 2.8685 no .
B7 H23A 3.3997 no .
B11 H11A 2.5789 no .
B11 H17A 3.5583 no .
H3 H4A 2.2440 no .
H3 H4C 3.2423 no .
H3 H4 2.8634 no .
H3 H7 2.8343 no .
H3 H7A 2.8830 no .
H3 H8A 2.9650 no .
H3 H21 2.0666 no .
H3 H22B 3.1932 no .
H4A H4 2.8842 no .
H4A H5A 3.5322 no .
H4A H5C 3.5824 no .
H4A H7 2.2769 no .
H4B H5A 2.4171 no .
H4B H5B 3.5331 no .
H4B H5C 2.9359 no .
H4B H7 2.8760 no .
H4C H4 2.1952 no .
H4C H5A 2.9337 no .
H4C H5B 3.5828 no .
H4C H5C 2.5037 no .
H4C H5 3.4559 no .
H4 H5C 3.3293 no .
H4 H5 2.7302 no .
H4 H8A 3.0468 no .
H4 H9A 2.9205 no .
H5A H10 2.9693 no .
H5B H5 2.7057 no .
H5B H6 2.4182 no .
H5B H10 2.2614 no .
H5C H5 2.1352 no .
H5C H6 3.4583 no .
H5 H6 2.8548 no .
H5 H9A 3.0389 no .
H5 H10A 2.9107 no .
H6 H10 2.6705 no .
H6 H10A 2.7920 no .
H6 H11 2.8951 no .
H6 H14B 2.4575 no .
H7 H8 2.5283 no .
H7 H21 3.3645 no .
H7 H22B 2.7385 no .
H7A H8A 3.0337 no .
H7A H11A 2.1330 no .
H7A H11B 3.3963 no .
H7A H11 2.6114 no .
H7A H12 3.0114 no .
H7A H21 2.5133 no .
H7A H23A 2.4682 no .
H7A H23C 3.5386 no .
H8 H9 2.5233 no .
H8 H24 3.1099 no .
H8 H25A 2.4749 no .
H8 H25B 3.5765 no .
H8A H9A 2.8841 no .
H8A H12 2.8352 no .
H9 H10 2.5305 no .
H9 H13 2.1564 no .
H9 H15A 3.0657 no .
H9 H24 2.5574 no .
H9 H25A 3.4991 no .
H9A H10A 2.8696 no .
H9A H12 2.8505 no .
H10 H13 2.2339 no .
H10 H14B 2.7498 no .
H10A H11 3.0048 no .
H10A H12 3.0646 no .
H11A H11 2.0389 no .
H11A H16 2.4081 no .
H11A H17A 3.4522 no .
H11A H23A 3.0216 no .
H11B H11 3.5599 no .
H11B H16 2.5473 no .
H11B H18B 3.5794 no .
H11B H23A 3.1136 no .
H11B H26A 3.0400 no .
H11B H26B 2.6112 no .
H11 H12 3.1363 no .
H11 H16 3.1803 no .
H11 H17A 2.5555 no .
H13 H14A 2.8554 no .
H13 H14B 2.3316 no .
H13 H14C 2.3614 no .
H13 H15A 2.3215 no .
H13 H15B 2.8479 no .
H13 H15C 2.3535 no .
H13 H24 3.3719 no .
H14A H15B 2.6398 no .
H14A H15C 3.0048 no .
H14A H17B 3.3802 no .
H14B H15C 3.5503 no .
H14C H15A 3.5542 no .
H14C H15B 3.0092 no .
H14C H15C 2.4552 no .
H15A H24 2.2969 no .
H15A H26B 2.7871 no .
H15A H26C 3.2123 no .
H15B H18A 3.3939 no .
H15B H18B 3.4088 no .
H15B H24 3.5631 no .
H15B H26B 3.0346 no .
H16 H17A 2.3832 no .
H16 H17B 2.8805 no .
H16 H17C 2.3858 no .
H16 H18A 2.8706 no .
H16 H18B 2.3761 no .
H16 H18C 2.3692 no .
H17A H18A 3.5785 no .
H17B H18A 2.5049 no .
H17B H18B 3.5846 no .
H17B H18C 3.0003 no .
H17C H18A 2.9813 no .
H17C H18C 2.5484 no .
H18B H26B 3.0296 no .
H20A H22A 2.0660 no .
H20A H22B 3.2907 no .
H20A H23B 2.9917 no .
H20A H25B 2.8773 no .
H20B H22A 2.8158 no .
H20B H23A 3.2580 no .
H20B H23B 1.9664 no .
H20B H23C 3.4842 no .
H20B H25B 3.3788 no .
H20B H26A 3.2501 no .
H20C H22A 3.5808 no .
H20C H23B 3.5133 no .
H20C H25A 3.0839 no .
H20C H25B 1.7953 no .
H20C H25C 3.2663 no .
H20C H26A 2.5279 no .
H21 H22A 2.8336 no .
H21 H22B 2.2895 no .
H21 H22C 2.3423 no .
H21 H23A 2.3059 no .
H21 H23B 2.8477 no .
H21 H23C 2.3608 no .
H22A H23B 2.7489 no .
H22A H23C 3.0341 no .
H22B H23C 3.5378 no .
H22C H23A 3.5301 no .
H22C H23B 3.0370 no .
H22C H23C 2.4205 no .
H24 H25A 2.3014 no .
H24 H25B 2.8410 no .
H24 H25C 2.3481 no .
H24 H26A 2.8377 no .
H24 H26B 2.2872 no .
H24 H26C 2.3570 no .
H25A H26C 3.5456 no .
H25B H26A 2.7635 no .
H25B H26C 3.0288 no .
H25C H26A 3.0717 no .
H25C H26B 3.5458 no .
H25C H26C 2.4406 no .
H27A H28A 2.2476 no .
H27A H28B 2.8348 no .
H27A H29A 3.0187 no .
H27A H30A 3.5772 no .
H27A H30B 2.7878 no .
H27B H28A 2.5415 no .
H27B H28B 2.2510 no .
H28A H29A 2.2501 no .
H28A H29B 2.6728 no .
H28B H29A 2.8226 no .
H28B H29B 2.2494 no .
H28B H30A 3.4018 no .
H29A H30A 2.7314 no .
H29A H30B 2.2337 no .
H29B H30A 2.2348 no .
H29B H30B 2.7733 no .
O1 H9 2.8461 no .
O1 H10 3.2117 no .
O1 H13 2.5187 no .
O1 H14C 3.5656 no .
O1 H15C 3.4705 no .
O1 H17A 3.5784 no 3_655
O1 H17C 3.2033 no 3_655
O1 H18C 3.5116 no 4_554
O1 H29A 3.5658 no 2_555
N3 H9A 3.3502 no 3_755
C4 H14C 3.0716 no 1_655
C4 H15C 2.9711 no 1_655
C4 H18C 3.2591 no 4_654
C4 H28B 3.5327 no 2_555
C4 H30B 3.5330 no 1_655
C5 H11A 3.5455 no 4_654
C5 H11B 2.8443 no 4_654
C5 H16 3.1050 no 4_654
C5 H23A 3.3171 no 4_654
C5 H29B 3.4458 no 2_555
C6 H28A 3.3200 no 2_555
C7 H9A 3.1305 no 3_755
C7 H12 3.3566 no 3_755
C7 H28A 2.9611 no 2_555
C8 H8A 3.0686 no 3_755
C8 H9A 2.9955 no 3_755
C8 H17B 3.1963 no 3_655
C8 H28A 3.0173 no 2_555
C9 H17A 3.4401 no 3_655
C9 H17B 3.2860 no 3_655
C9 H17C 3.2673 no 3_655
C9 H28A 3.4376 no 2_555
C9 H29A 3.4067 no 2_555
C10 H29A 3.4156 no 2_555
C11 H5A 3.2789 no 4_655
C11 H5C 3.2853 no 4_655
C14 H4A 3.5359 no 1_455
C14 H4C 3.3687 no 1_455
C14 H4 3.5588 no 1_455
C14 H23C 3.2601 no 4_654
C14 H25A 3.5249 no 3_645
C14 H25C 3.2889 no 3_645
C15 H4A 3.0217 no 1_455
C15 H22B 3.4005 no 1_455
C15 H30A 3.3483 no .
C16 H5A 3.3495 no 4_655
C16 H29B 3.4514 no 3_645
C17 H8 3.5365 no 3_645
C17 H8A 3.2527 no 1_455
C17 H9 3.0099 no 3_645
C17 H25A 3.5853 no 3_645
C17 H28B 3.3089 no 3_645
C17 H29A 3.5744 no 4_555
C17 H29B 3.3891 no 3_645
C17 H30A 3.4409 no 3_645
C18 H4B 3.4449 no 4_655
C18 H4C 3.4029 no 4_655
C18 H22C 3.1776 no 1_455
C18 H23C 3.3513 no 1_455
C18 H27A 3.1014 no 4_555
C19 H9A 3.2243 no 3_755
C20 H5 3.5469 no 4_655
C20 H9A 3.4144 no 3_755
C20 H26A 3.5922 no 2_556
C20 H26C 3.1197 no 2_556
C21 H18A 3.4698 no 1_655
C22 H9A 3.1107 no 3_755
C22 H15B 3.5122 no 1_655
C22 H18A 3.5795 no 1_655
C22 H18B 3.4183 no 1_655
C23 H5B 3.0561 no 4_655
C23 H10 3.5716 no 4_655
C23 H14B 3.1853 no 4_655
C25 H4 3.5197 no 3_755
C25 H14A 3.2838 no 3_655
C25 H14B 3.4819 no 3_655
C26 H5 3.4645 no 4_655
C26 H10A 3.4945 no 3_655
C26 H20A 3.3057 no 2_456
C27 H7A 3.3608 no 4_654
C27 H8A 3.5260 no 4_654
C27 H17C 3.5099 no 3_655
C27 H18C 3.4679 no 4_554
C27 H23A 3.5290 no 4_654
C27 H29A 3.1711 no 2_555
C28 H4B 3.2323 no 2_455
C28 H5A 3.5426 no 2_455
C28 H8A 3.5784 no 4_654
C28 H12 3.3190 no 4_654
C28 H17C 3.1830 no 3_655
C28 H29A 3.5001 no 2_555
C29 H5A 3.2264 no 2_455
C29 H16 3.5577 no 3_655
C29 H17C 3.4274 no 3_655
C29 H17C 3.5281 no 4_554
C29 H27B 3.0706 no 2_455
C30 H9 3.5412 no .
C30 H12 3.3088 no 3_655
C30 H13 3.2221 no .
C30 H15C 3.1986 no .
C30 H17A 3.4116 no 3_655
C30 H17C 3.4801 no 3_655
C30 H18C 3.4405 no 4_554
C30 H28B 3.5517 no 2_455
B4 H25A 3.5571 no 3_745
B5 H26A 3.5421 no 4_654
B7 H27A 3.4346 no 4_655
B7 H27B 3.4105 no 4_655
B8 H8 3.0168 no 3_745
B8 H17B 3.3459 no 1_655
B8 H27A 3.4802 no 4_655
B8 H28A 3.4795 no 4_655
B9 H7 3.3888 no 3_745
B9 H8 3.0293 no 3_745
B9 H20A 3.4870 no 3_745
B9 H22A 3.4707 no 3_745
B9 H22B 3.2984 no 3_745
B10 H22B 3.5292 no 3_745
B11 H30A 3.5536 no 3_645
B12 H7 3.5273 no 3_745
B12 H28A 3.5504 no 4_655
B12 H30A 3.3825 no 3_645
H3 H15B 3.2286 no 1_655
H3 H15C 3.5861 no 1_655
H3 H18A 3.3276 no 1_655
H4A C14 3.5359 no 1_655
H4A C15 3.0217 no 1_655
H4A H14A 3.5333 no 1_655
H4A H14C 2.8958 no 1_655
H4A H15B 2.9946 no 1_655
H4A H15C 2.2554 no 1_655
H4A H30B 3.5690 no 1_655
H4B C18 3.4449 no 4_654
H4B C28 3.2323 no 2_555
H4B H14C 3.3835 no 1_655
H4B H15C 3.0462 no 1_655
H4B H16 3.3311 no 4_654
H4B H18B 3.5069 no 4_654
H4B H18C 2.7212 no 4_654
H4B H28A 3.0901 no 2_555
H4B H28B 2.5737 no 2_555
H4B H30B 2.8237 no 1_655
H4C C14 3.3687 no 1_655
H4C C18 3.4029 no 4_654
H4C H14A 3.4598 no 1_655
H4C H14C 2.5004 no 1_655
H4C H15C 3.1993 no 1_655
H4C H18B 3.0413 no 4_654
H4C H18C 2.9014 no 4_654
H4 C14 3.5588 no 1_655
H4 C25 3.5197 no 3_745
H4 H14A 3.0777 no 1_655
H4 H14C 3.1298 no 1_655
H4 H25A 2.9459 no 3_745
H4 H25B 3.2156 no 3_745
H5A C11 3.2789 no 4_654
H5A C16 3.3495 no 4_654
H5A C28 3.5426 no 2_555
H5A C29 3.2264 no 2_555
H5A H11A 3.0246 no 4_654
H5A H11B 2.7464 no 4_654
H5A H16 2.4014 no 4_654
H5A H23A 3.3381 no 4_654
H5A H28B 3.2218 no 2_555
H5A H29A 3.4236 no 2_555
H5A H29B 2.4946 no 2_555
H5B C23 3.0561 no 4_654
H5B H11A 3.5608 no 4_654
H5B H11B 2.9134 no 4_654
H5B H20B 3.3965 no 4_654
H5B H23A 2.5337 no 4_654
H5B H23B 2.7077 no 4_654
H5C C11 3.2853 no 4_654
H5C H11A 3.4965 no 4_654
H5C H11B 2.4086 no 4_654
H5C H16 2.9544 no 4_654
H5C H18B 3.2421 no 4_654
H5C H26A 3.0794 no 4_654
H5C H26B 3.3367 no 4_654
H5 C20 3.5469 no 4_654
H5 C26 3.4645 no 4_654
H5 H20A 3.3662 no 3_745
H5 H20B 2.9881 no 4_654
H5 H20C 3.2981 no 4_654
H5 H26A 2.5242 no 4_654
H6 H20B 3.3313 no 4_654
H6 H23B 2.9073 no 4_654
H6 H25C 3.2196 no 3_645
H7 B9 3.3888 no 3_755
H7 B12 3.5273 no 3_755
H7 H9A 2.6914 no 3_755
H7 H12 2.8383 no 3_755
H7 H15C 3.3119 no 1_655
H7 H28A 3.2400 no 2_555
H7A C27 3.3608 no 4_655
H7A H27A 3.0191 no 4_655
H7A H27B 2.8053 no 4_655
H7A H29B 3.5429 no 3_645
H8 C17 3.5365 no 3_655
H8 B8 3.0168 no 3_755
H8 B9 3.0293 no 3_755
H8 H8A 2.4736 no 3_755
H8 H9A 2.4058 no 3_755
H8 H17B 2.7820 no 3_655
H8 H28A 3.3050 no 2_555
H8A C8 3.0686 no 3_745
H8A C17 3.2527 no 1_655
H8A C27 3.5260 no 4_655
H8A C28 3.5784 no 4_655
H8A H8 2.4736 no 3_745
H8A H17B 2.3220 no 1_655
H8A H17C 3.5405 no 1_655
H8A H18A 2.9152 no 1_655
H8A H25A 3.5377 no 3_745
H8A H27A 2.8660 no 4_655
H8A H28A 2.8277 no 4_655
H9 O1 2.8461 no .
H9 C17 3.0099 no 3_655
H9 C30 3.5412 no .
H9 H17A 2.7244 no 3_655
H9 H17B 2.9771 no 3_655
H9 H17C 2.8181 no 3_655
H9 H29A 3.5749 no 2_555
H9 H30A 3.1741 no .
H9A N3 3.3502 no 3_745
H9A C7 3.1305 no 3_745
H9A C8 2.9955 no 3_745
H9A C19 3.2243 no 3_745
H9A C20 3.4144 no 3_745
H9A C22 3.1107 no 3_745
H9A H7 2.6914 no 3_745
H9A H8 2.4058 no 3_745
H9A H20A 2.7800 no 3_745
H9A H22A 2.7966 no 3_745
H9A H22B 2.6264 no 3_745
H9A H25A 3.5787 no 3_745
H10 O1 3.2117 no .
H10 C23 3.5716 no 4_654
H10 H23A 3.1088 no 4_654
H10 H23B 3.4889 no 4_654
H10 H23C 3.5473 no 4_654
H10 H27B 3.3508 no .
H10 H29A 3.5895 no 2_555
H10A C26 3.4945 no 3_645
H10A H15A 3.0321 no 3_645
H10A H20B 3.5223 no 4_654
H10A H22A 3.4753 no 3_745
H10A H22B 3.0647 no 3_745
H10A H24 3.3936 no 3_645
H10A H25C 3.2580 no 3_645
H10A H26C 2.6881 no 3_645
H11A C5 3.5455 no 4_655
H11A H5A 3.0246 no 4_655
H11A H5B 3.5608 no 4_655
H11A H5C 3.4965 no 4_655
H11A H29B 3.1043 no 3_645
H11B C5 2.8443 no 4_655
H11B H5A 2.7464 no 4_655
H11B H5B 2.9134 no 4_655
H11B H5C 2.4086 no 4_655
H11 H29B 3.3768 no 3_645
H11 H30A 3.0604 no 3_645
H12 C7 3.3566 no 3_745
H12 C28 3.3190 no 4_655
H12 C30 3.3088 no 3_645
H12 H7 2.8383 no 3_745
H12 H15C 3.2289 no 3_645
H12 H27B 3.2940 no 4_655
H12 H28A 2.7511 no 4_655
H12 H28B 3.2705 no 4_655
H12 H30A 2.7625 no 3_645
H12 H30B 3.0322 no 3_645
H13 O1 2.5187 no .
H13 C30 3.2221 no .
H13 H30A 3.1278 no .
H13 H30B 3.3922 no .
H14A C25 3.2838 no 3_645
H14A H4A 3.5333 no 1_455
H14A H4C 3.4598 no 1_455
H14A H4 3.0777 no 1_455
H14A H25A 2.8374 no 3_645
H14A H25B 3.5740 no 3_645
H14A H25C 2.9625 no 3_645
H14B C23 3.1853 no 4_654
H14B C25 3.4819 no 3_645
H14B H23A 3.5169 no 4_654
H14B H23B 2.8763 no 4_654
H14B H23C 2.7123 no 4_654
H14B H25A 3.4843 no 3_645
H14B H25C 2.8064 no 3_645
H14C O1 3.5656 no .
H14C C4 3.0716 no 1_455
H14C H4A 2.8958 no 1_455
H14C H4B 3.3835 no 1_455
H14C H4C 2.5004 no 1_455
H14C H4 3.1298 no 1_455
H14C H18C 3.4957 no 4_554
H14C H23C 2.9225 no 4_654
H14C H30B 3.5697 no .
H15A H10A 3.0321 no 3_655
H15A H22B 3.3592 no 1_455
H15A H30A 3.0928 no .
H15B C22 3.5122 no 1_455
H15B H3 3.2286 no 1_455
H15B H4A 2.9946 no 1_455
H15B H22B 2.8730 no 1_455
H15B H22C 3.3059 no 1_455
H15C O1 3.4705 no .
H15C C4 2.9711 no 1_455
H15C C30 3.1986 no .
H15C H3 3.5861 no 1_455
H15C H4A 2.2554 no 1_455
H15C H4B 3.0462 no 1_455
H15C H4C 3.1993 no 1_455
H15C H7 3.3119 no 1_455
H15C H12 3.2289 no 3_655
H15C H22B 3.4345 no 1_455
H15C H30A 2.8967 no .
H15C H30B 2.8505 no .
H16 C5 3.1050 no 4_655
H16 C29 3.5577 no 3_645
H16 H4B 3.3311 no 4_655
H16 H5A 2.4014 no 4_655
H16 H5C 2.9544 no 4_655
H16 H28B 3.2099 no 3_645
H16 H29B 2.6924 no 3_645
H17A O1 3.5784 no 3_645
H17A C9 3.4401 no 3_645
H17A C30 3.4116 no 3_645
H17A H9 2.7244 no 3_645
H17A H24 3.5050 no 3_645
H17A H25A 3.2596 no 3_645
H17A H29B 3.1511 no 3_645
H17A H30A 2.7623 no 3_645
H17B C8 3.1963 no 3_645
H17B C9 3.2860 no 3_645
H17B B8 3.3459 no 1_455
H17B H8 2.7820 no 3_645
H17B H8A 2.3220 no 1_455
H17B H9 2.9771 no 3_645
H17B H25A 3.0007 no 3_645
H17B H27A 3.5140 no 4_555
H17B H28A 3.5815 no 4_555
H17C O1 3.2033 no 3_645
H17C C9 3.2673 no 3_645
H17C C27 3.5099 no 3_645
H17C C28 3.1830 no 3_645
H17C C29 3.4274 no 3_645
H17C C29 3.5281 no 4_555
H17C C30 3.4801 no 3_645
H17C H8A 3.5405 no 1_455
H17C H9 2.8181 no 3_645
H17C H27A 3.5515 no 4_555
H17C H27B 3.4610 no 3_645
H17C H28B 2.4925 no 3_645
H17C H29A 2.6916 no 4_555
H17C H29B 3.1033 no 3_645
H17C H30A 3.2598 no 3_645
H17C H30B 3.4248 no 4_555
H18A C21 3.4698 no 1_455
H18A C22 3.5795 no 1_455
H18A H3 3.3276 no 1_455
H18A H8A 2.9152 no 1_455
H18A H21 2.8205 no 1_455
H18A H22C 2.9767 no 1_455
H18A H23C 3.0064 no 1_455
H18A H27A 2.6300 no 4_555
H18B C22 3.4183 no 1_455
H18B H4B 3.5069 no 4_655
H18B H4C 3.0413 no 4_655
H18B H5C 3.2421 no 4_655
H18B H21 3.5895 no 1_455
H18B H22C 2.5180 no 1_455
H18B H23C 3.1783 no 1_455
H18C O1 3.5116 no 4_555
H18C C4 3.2591 no 4_655
H18C C27 3.4679 no 4_555
H18C C30 3.4405 no 4_555
H18C H4B 2.7212 no 4_655
H18C H4C 2.9014 no 4_655
H18C H14C 3.4957 no 4_555
H18C H23C 3.3129 no 1_455
H18C H27A 2.6914 no 4_555
H18C H28B 3.2880 no 3_645
H18C H30B 2.7187 no 4_555
H20A C26 3.3057 no 2_556
H20A B9 3.4870 no 3_755
H20A H5 3.3662 no 3_755
H20A H9A 2.7800 no 3_755
H20A H26A 2.8797 no 2_556
H20A H26C 2.8297 no 2_556
H20B H5B 3.3965 no 4_655
H20B H5 2.9881 no 4_655
H20B H6 3.3313 no 4_655
H20B H10A 3.5223 no 4_655
H20B H25C 3.4584 no 2_556
H20B H26C 2.8875 no 2_556
H20C H5 3.2981 no 4_655
H20C H22A 3.3901 no 2_456
H20C H26C 3.1178 no 2_556
H21 H18A 2.8205 no 1_655
H21 H18B 3.5895 no 1_655
H22A B9 3.4707 no 3_755
H22A H9A 2.7966 no 3_755
H22A H10A 3.4753 no 3_755
H22A H20C 3.3901 no 2_556
H22A H25B 3.3628 no 2_556
H22A H26A 3.4990 no 2_556
H22B C15 3.4005 no 1_655
H22B B9 3.2984 no 3_755
H22B B10 3.5292 no 3_755
H22B H9A 2.6264 no 3_755
H22B H10A 3.0647 no 3_755
H22B H15A 3.3592 no 1_655
H22B H15B 2.8730 no 1_655
H22B H15C 3.4345 no 1_655
H22C C18 3.1776 no 1_655
H22C H15B 3.3059 no 1_655
H22C H18A 2.9767 no 1_655
H22C H18B 2.5180 no 1_655
H22C H26B 3.3550 no 1_655
H22C H26C 3.5202 no 1_655
H23A C5 3.3171 no 4_655
H23A C27 3.5290 no 4_655
H23A H5A 3.3381 no 4_655
H23A H5B 2.5337 no 4_655
H23A H10 3.1088 no 4_655
H23A H14B 3.5169 no 4_655
H23A H27A 3.2224 no 4_655
H23A H27B 3.0889 no 4_655
H23B H5B 2.7077 no 4_655
H23B H6 2.9073 no 4_655
H23B H10 3.4889 no 4_655
H23B H14B 2.8763 no 4_655
H23B H25C 3.3653 no 2_556
H23C C14 3.2601 no 4_655
H23C C18 3.3513 no 1_655
H23C H10 3.5473 no 4_655
H23C H14B 2.7123 no 4_655
H23C H14C 2.9225 no 4_655
H23C H18A 3.0064 no 1_655
H23C H18B 3.1783 no 1_655
H23C H18C 3.3129 no 1_655
H23C H27A 3.1536 no 4_655
H24 H10A 3.3936 no 3_655
H24 H17A 3.5050 no 3_655
H25A C14 3.5249 no 3_655
H25A C17 3.5853 no 3_655
H25A B4 3.5571 no 3_755
H25A H4 2.9459 no 3_755
H25A H8A 3.5377 no 3_755
H25A H9A 3.5787 no 3_755
H25A H14A 2.8374 no 3_655
H25A H14B 3.4843 no 3_655
H25A H17A 3.2596 no 3_655
H25A H17B 3.0007 no 3_655
H25B H4 3.2156 no 3_755
H25B H14A 3.5740 no 3_655
H25B H22A 3.3628 no 2_456
H25C C14 3.2889 no 3_655
H25C H6 3.2196 no 3_655
H25C H10A 3.2580 no 3_655
H25C H14A 2.9625 no 3_655
H25C H14B 2.8064 no 3_655
H25C H20B 3.4584 no 2_456
H25C H23B 3.3653 no 2_456
H26A C20 3.5922 no 2_456
H26A B5 3.5421 no 4_655
H26A H5C 3.0794 no 4_655
H26A H5 2.5242 no 4_655
H26A H20A 2.8797 no 2_456
H26A H22A 3.4990 no 2_456
H26B H5C 3.3367 no 4_655
H26B H22C 3.3550 no 1_455
H26C C20 3.1197 no 2_456
H26C H10A 2.6881 no 3_655
H26C H20A 2.8297 no 2_456
H26C H20B 2.8875 no 2_456
H26C H20C 3.1178 no 2_456
H26C H22C 3.5202 no 1_455
H27A C18 3.1014 no 4_554
H27A B7 3.4346 no 4_654
H27A B8 3.4802 no 4_654
H27A H7A 3.0191 no 4_654
H27A H8A 2.8660 no 4_654
H27A H17B 3.5140 no 4_554
H27A H17C 3.5515 no 4_554
H27A H18A 2.6300 no 4_554
H27A H18C 2.6914 no 4_554
H27A H23A 3.2224 no 4_654
H27A H23C 3.1536 no 4_654
H27B C29 3.0706 no 2_555
H27B B7 3.4105 no 4_654
H27B H7A 2.8053 no 4_654
H27B H10 3.3508 no .
H27B H12 3.2940 no 4_654
H27B H17C 3.4610 no 3_655
H27B H23A 3.0889 no 4_654
H27B H29A 2.3901 no 2_555
H27B H29B 3.0215 no 2_555
H27B H30B 3.4976 no 2_555
H28A C6 3.3200 no 2_455
H28A C7 2.9611 no 2_455
H28A C8 3.0173 no 2_455
H28A C9 3.4376 no 2_455
H28A B8 3.4795 no 4_654
H28A B12 3.5504 no 4_654
H28A H4B 3.0901 no 2_455
H28A H7 3.2400 no 2_455
H28A H8 3.3050 no 2_455
H28A H8A 2.8277 no 4_654
H28A H12 2.7511 no 4_654
H28A H17B 3.5815 no 4_554
H28B C4 3.5327 no 2_455
H28B C17 3.3089 no 3_655
H28B C30 3.5517 no 2_555
H28B H4B 2.5737 no 2_455
H28B H5A 3.2218 no 2_455
H28B H12 3.2705 no 4_654
H28B H16 3.2099 no 3_655
H28B H17C 2.4925 no 3_655
H28B H18C 3.2880 no 3_655
H28B H29A 2.9121 no 2_555
H28B H30B 2.7881 no 2_555
H29A O1 3.5658 no 2_455
H29A C9 3.4067 no 2_455
H29A C10 3.4156 no 2_455
H29A C17 3.5744 no 4_554
H29A C27 3.1711 no 2_455
H29A C28 3.5001 no 2_455
H29A H5A 3.4236 no 2_455
H29A H9 3.5749 no 2_455
H29A H10 3.5895 no 2_455
H29A H17C 2.6916 no 4_554
H29A H27B 2.3901 no 2_455
H29A H28B 2.9121 no 2_455
H29B C5 3.4458 no 2_455
H29B C16 3.4514 no 3_655
H29B C17 3.3891 no 3_655
H29B H5A 2.4946 no 2_455
H29B H7A 3.5429 no 3_655
H29B H11A 3.1043 no 3_655
H29B H11 3.3768 no 3_655
H29B H16 2.6924 no 3_655
H29B H17A 3.1511 no 3_655
H29B H17C 3.1033 no 3_655
H29B H27B 3.0215 no 2_455
H30A C15 3.3483 no .
H30A C17 3.4409 no 3_655
H30A B11 3.5536 no 3_655
H30A B12 3.3825 no 3_655
H30A H9 3.1741 no .
H30A H11 3.0604 no 3_655
H30A H12 2.7625 no 3_655
H30A H13 3.1278 no .
H30A H15A 3.0928 no .
H30A H15C 2.8967 no .
H30A H17A 2.7623 no 3_655
H30A H17C 3.2598 no 3_655
H30B C4 3.5330 no 1_455
H30B H4A 3.5690 no 1_455
H30B H4B 2.8237 no 1_455
H30B H12 3.0322 no 3_655
H30B H13 3.3922 no .
H30B H14C 3.5697 no .
H30B H15C 2.8505 no .
H30B H17C 3.4248 no 4_554
H30B H18C 2.7187 no 4_554
H30B H27B 3.4976 no 2_455
H30B H28B 2.7881 no 2_455

loop_
_geom_torsion_atom_site_label_1
_geom_torsion_atom_site_label_2
_geom_torsion_atom_site_label_3
_geom_torsion_atom_site_label_4
_geom_torsion
_geom_torsion_publ_flag
N1 Ta1 N3 C19 -54.2(4) no
N1 Ta1 N3 C21 116.9(4) no
N3 Ta1 N1 C12 -35.7(4) no
N3 Ta1 N1 C13 142.1(4) no
N1 Ta1 N4 C19 146.8(3) no
N1 Ta1 N4 C24 -30.9(4) no
N4 Ta1 N1 C12 -80.3(3) no
N4 Ta1 N1 C13 97.5(4) no
N1 Ta1 C1 C2 109.5(3) no
N1 Ta1 C1 B3 178.1(3) no
N1 Ta1 C1 B6 42.1(3) no
N1 Ta1 C1 B7 -106.6(3) no
N1 Ta1 C1 B11 -30.0(3) no
C1 Ta1 N1 C12 72.3(3) no
C1 Ta1 N1 C13 -109.9(4) no
N1 Ta1 C6 C3 -94.4(4) no
N1 Ta1 C6 C7 142.53(19) no
N1 Ta1 C6 C10 27.4(3) no
C6 Ta1 N1 C12 145.1(2) no
C6 Ta1 N1 C13 -37.1(5) no
N1 Ta1 C7 C6 -54.2(4) no
N1 Ta1 C7 C8 61.1(3) no
C7 Ta1 N1 C12 173.94(19) no
C7 Ta1 N1 C13 -8.3(6) no
N1 Ta1 C8 C7 -137.98(19) no
N1 Ta1 C8 C9 -21.9(3) no
C8 Ta1 N1 C12 -154.1(2) no
C8 Ta1 N1 C13 23.7(5) no
N1 Ta1 C9 C8 160.0(3) no
N1 Ta1 C9 C10 -85.4(3) no
C9 Ta1 N1 C12 -166.0(3) no
C9 Ta1 N1 C13 11.8(4) no
N1 Ta1 C10 C6 -154.5(3) no
N1 Ta1 C10 C9 90.1(3) no
C10 Ta1 N1 C12 160.0(3) no
C10 Ta1 N1 C13 -22.2(4) no
N1 Ta1 C11 C12 2.90(18) no
C11 Ta1 N1 C12 -3.1(2) no
C11 Ta1 N1 C13 174.7(5) no
N1 Ta1 C12 N1 0.0(3) no
N1 Ta1 C12 C11 -174.9(4) no
C12 Ta1 N1 C12 0.00(19) no
C12 Ta1 N1 C13 177.8(6) no
N1 Ta1 C19 N3 143.39(19) no
N1 Ta1 C19 N4 -38.5(3) no
C19 Ta1 N1 C12 -62.7(3) no
C19 Ta1 N1 C13 115.1(4) no
N3 Ta1 N4 C19 -1.07(18) no
N3 Ta1 N4 C24 -178.7(4) no
N4 Ta1 N3 C19 1.05(18) no
N4 Ta1 N3 C21 172.1(5) no
N3 Ta1 C1 C2 -108.5(3) no
N3 Ta1 C1 B3 -39.9(3) no
N3 Ta1 C1 B6 -175.9(3) no
N3 Ta1 C1 B7 35.4(3) no
N3 Ta1 C1 B11 112.0(3) no
C1 Ta1 N3 C19 -164.2(2) no
C1 Ta1 N3 C21 6.9(4) no
N3 Ta1 C6 C3 86.2(4) no
N3 Ta1 C6 C7 -36.9(3) no
N3 Ta1 C6 C10 -152.05(17) no
C6 Ta1 N3 C19 125.0(2) no
C6 Ta1 N3 C21 -63.9(4) no
N3 Ta1 C7 C6 144.7(3) no
N3 Ta1 C7 C8 -100.1(2) no
C7 Ta1 N3 C19 105.4(3) no
C7 Ta1 N3 C21 -83.5(4) no
N3 Ta1 C8 C7 76.6(2) no
N3 Ta1 C8 C9 -167.3(2) no
C8 Ta1 N3 C19 72.6(3) no
C8 Ta1 N3 C21 -116.3(4) no
N3 Ta1 C9 C8 14.7(3) no
N3 Ta1 C9 C10 129.28(19) no
C9 Ta1 N3 C19 64.6(3) no
C9 Ta1 N3 C21 -124.3(4) no
N3 Ta1 C10 C6 40.1(3) no
N3 Ta1 C10 C9 -75.3(3) no
C10 Ta1 N3 C19 103.1(3) no
C10 Ta1 N3 C21 -85.8(5) no
N3 Ta1 C11 C12 162.3(3) no
C11 Ta1 N3 C19 -83.7(3) no
C11 Ta1 N3 C21 87.4(4) no
N3 Ta1 C12 N1 155.92(17) no
N3 Ta1 C12 C11 -19.0(2) no
C12 Ta1 N3 C19 -73.2(3) no
C12 Ta1 N3 C21 97.9(4) no
N3 Ta1 C19 N3 0.0(2) no
N3 Ta1 C19 N4 178.2(4) no
C19 Ta1 N3 C19 0.0(2) no
C19 Ta1 N3 C21 171.1(6) no
N4 Ta1 C1 C2 -133.4(3) no
N4 Ta1 C1 B3 -64.8(5) no
N4 Ta1 C1 B6 159.2(3) no
N4 Ta1 C1 B7 10.5(6) no
N4 Ta1 C1 B11 87.1(4) no
C1 Ta1 N4 C19 28.4(5) no
C1 Ta1 N4 C24 -149.2(3) no
N4 Ta1 C6 C3 149.9(3) no
N4 Ta1 C6 C7 26.8(3) no
N4 Ta1 C6 C10 -88.3(3) no
C6 Ta1 N4 C19 -90.2(3) no
C6 Ta1 N4 C24 92.2(4) no
N4 Ta1 C7 C6 -159.0(2) no
N4 Ta1 C7 C8 -43.7(3) no
C7 Ta1 N4 C19 -75.7(3) no
C7 Ta1 N4 C24 106.7(4) no
N4 Ta1 C8 C7 134.2(3) no
N4 Ta1 C8 C9 -109.7(3) no
C8 Ta1 N4 C19 -99.1(3) no
C8 Ta1 N4 C24 83.3(4) no
N4 Ta1 C9 C8 64.6(3) no
N4 Ta1 C9 C10 179.2(3) no
C9 Ta1 N4 C19 -130.3(3) no
C9 Ta1 N4 C24 52.1(4) no
N4 Ta1 C10 C6 114.5(2) no
N4 Ta1 C10 C9 -1.0(3) no
C10 Ta1 N4 C19 -129.7(3) no
C10 Ta1 N4 C24 52.6(4) no
N4 Ta1 C11 C12 103.0(3) no
C11 Ta1 N4 C19 83.6(3) no
C11 Ta1 N4 C24 -94.0(4) no
N4 Ta1 C12 N1 100.8(2) no
N4 Ta1 C12 C11 -74.08(18) no
C12 Ta1 N4 C19 116.3(3) no
C12 Ta1 N4 C24 -61.3(4) no
N4 Ta1 C19 N3 -178.2(5) no
N4 Ta1 C19 N4 0.0(3) no
C19 Ta1 N4 C19 0.0(2) no
C19 Ta1 N4 C24 -177.7(6) no
C1 Ta1 C6 C3 -1.4(3) no
C1 Ta1 C6 C7 -124.5(3) no
C1 Ta1 C6 C10 120.4(3) no
C6 Ta1 C1 C2 -0.6(3) no
C6 Ta1 C1 B3 68.0(3) no
C6 Ta1 C1 B6 -68.0(3) no
C6 Ta1 C1 B7 143.3(4) no
C6 Ta1 C1 B11 -140.1(3) no
C1 Ta1 C7 C6 51.0(3) no
C1 Ta1 C7 C8 166.3(2) no
C7 Ta1 C1 C2 -27.6(3) no
C7 Ta1 C1 B3 41.0(3) no
C7 Ta1 C1 B6 -95.0(3) no
C7 Ta1 C1 B7 116.3(3) no
C7 Ta1 C1 B11 -167.1(3) no
C1 Ta1 C8 C7 -16.5(3) no
C1 Ta1 C8 C9 99.6(3) no
C8 Ta1 C1 C2 -18.6(4) no
C8 Ta1 C1 B3 50.0(4) no
C8 Ta1 C1 B6 -86.0(3) no
C8 Ta1 C1 B7 125.3(3) no
C8 Ta1 C1 B11 -158.1(3) no
C1 Ta1 C9 C8 -102.6(3) no
C1 Ta1 C9 C10 12.0(3) no
C9 Ta1 C1 C2 21.2(4) no
C9 Ta1 C1 B3 89.8(3) no
C9 Ta1 C1 B6 -46.2(4) no
C9 Ta1 C1 B7 165.1(3) no
C9 Ta1 C1 B11 -118.3(3) no
C1 Ta1 C10 C6 -54.5(2) no
C1 Ta1 C10 C9 -169.9(3) no
C10 Ta1 C1 C2 27.8(3) no
C10 Ta1 C1 B3 96.4(3) no
C10 Ta1 C1 B6 -39.6(3) no
C10 Ta1 C1 B7 171.7(3) no
C10 Ta1 C1 B11 -111.7(3) no
C1 Ta1 C11 C12 -102.4(3) no
C11 Ta1 C1 C2 171.6(3) no
C11 Ta1 C1 B3 -119.8(3) no
C11 Ta1 C1 B6 104.2(3) no
C11 Ta1 C1 B7 -44.5(3) no
C11 Ta1 C1 B11 32.1(3) no
C1 Ta1 C12 N1 -110.2(2) no
C1 Ta1 C12 C11 74.93(18) no
C12 Ta1 C1 C2 138.8(3) no
C12 Ta1 C1 B3 -152.6(3) no
C12 Ta1 C1 B6 71.4(3) no
C12 Ta1 C1 B7 -77.3(3) no
C12 Ta1 C1 B11 -0.7(3) no
C1 Ta1 C19 N3 18.7(3) no
C1 Ta1 C19 N4 -163.19(18) no
C19 Ta1 C1 C2 -117.6(3) no
C19 Ta1 C1 B3 -49.0(3) no
C19 Ta1 C1 B6 175.0(2) no
C19 Ta1 C1 B7 26.3(4) no
C19 Ta1 C1 B11 102.9(3) no
C6 Ta1 C7 C6 0.0(2) no
C6 Ta1 C7 C8 115.3(4) no
C7 Ta1 C6 C3 123.1(5) no
C7 Ta1 C6 C7 0.0(3) no
C7 Ta1 C6 C10 -115.1(4) no
C6 Ta1 C8 C7 -37.25(18) no
C6 Ta1 C8 C9 78.8(3) no
C8 Ta1 C6 C3 160.2(4) no
C8 Ta1 C6 C7 37.17(18) no
C8 Ta1 C6 C10 -78.0(3) no
C6 Ta1 C9 C8 -77.6(3) no
C6 Ta1 C9 C10 37.00(19) no
C9 Ta1 C6 C3 -159.1(4) no
C9 Ta1 C6 C7 77.8(3) no
C9 Ta1 C6 C10 -37.33(19) no
C6 Ta1 C10 C6 0.0(2) no
C6 Ta1 C10 C9 -115.5(4) no
C10 Ta1 C6 C3 -121.8(5) no
C10 Ta1 C6 C7 115.1(4) no
C10 Ta1 C6 C10 0.0(2) no
C6 Ta1 C11 C12 -87.1(4) no
C11 Ta1 C6 C3 -17.5(6) no
C11 Ta1 C6 C7 -140.6(3) no
C11 Ta1 C6 C10 104.3(4) no
C6 Ta1 C12 N1 -49.1(3) no
C6 Ta1 C12 C11 136.02(19) no
C12 Ta1 C6 C3 -69.6(4) no
C12 Ta1 C6 C7 167.32(15) no
C12 Ta1 C6 C10 52.2(3) no
C6 Ta1 C19 N3 -67.6(3) no
C6 Ta1 C19 N4 110.6(3) no
C19 Ta1 C6 C3 114.7(3) no
C19 Ta1 C6 C7 -8.3(3) no
C19 Ta1 C6 C10 -123.46(18) no
C7 Ta1 C8 C7 0.0(2) no
C7 Ta1 C8 C9 116.1(4) no
C8 Ta1 C7 C6 -115.3(4) no
C8 Ta1 C7 C8 0.0(2) no
C7 Ta1 C9 C8 -36.8(2) no
C7 Ta1 C9 C10 77.8(3) no
C9 Ta1 C7 C6 -78.5(3) no
C9 Ta1 C7 C8 36.72(19) no
C7 Ta1 C10 C6 37.28(19) no
C7 Ta1 C10 C9 -78.2(3) no
C10 Ta1 C7 C6 -37.30(19) no
C10 Ta1 C7 C8 78.0(3) no
C7 Ta1 C11 C12 -171.3(4) no
C11 Ta1 C7 C6 118.3(5) no
C11 Ta1 C7 C8 -126.5(5) no
C7 Ta1 C19 N3 -72.1(2) no
C7 Ta1 C19 N4 106.0(3) no
C19 Ta1 C7 C6 173.0(2) no
C19 Ta1 C7 C8 -71.8(2) no
C8 Ta1 C9 C8 0.0(2) no
C8 Ta1 C9 C10 114.6(4) no
C9 Ta1 C8 C7 -116.1(4) no
C9 Ta1 C8 C9 0.0(3) no
C8 Ta1 C10 C6 78.1(3) no
C8 Ta1 C10 C9 -37.35(19) no
C10 Ta1 C8 C7 -78.2(3) no
C10 Ta1 C8 C9 37.9(2) no
C8 Ta1 C11 C12 97.2(4) no
C11 Ta1 C8 C7 140.2(4) no
C11 Ta1 C8 C9 -103.7(4) no
C8 Ta1 C12 N1 39.1(4) no
C8 Ta1 C12 C11 -135.8(2) no
C12 Ta1 C8 C7 -158.88(17) no
C12 Ta1 C8 C9 -42.8(4) no
C8 Ta1 C19 N3 -104.2(3) no
C8 Ta1 C19 N4 73.9(2) no
C19 Ta1 C8 C7 105.1(2) no
C19 Ta1 C8 C9 -138.8(3) no
C9 Ta1 C10 C6 115.5(4) no
C9 Ta1 C10 C9 0.0(3) no
C10 Ta1 C9 C8 -114.6(4) no
C10 Ta1 C9 C10 0.0(3) no
C9 Ta1 C11 C12 32.6(4) no
C11 Ta1 C9 C8 133.3(3) no
C11 Ta1 C9 C10 -112.2(3) no
C9 Ta1 C12 N1 15.1(3) no
C9 Ta1 C12 C11 -159.75(17) no
C12 Ta1 C9 C8 152.22(18) no
C12 Ta1 C9 C10 -93.2(3) no
C9 Ta1 C19 N3 -126.2(2) no
C9 Ta1 C19 N4 52.0(3) no
C19 Ta1 C9 C8 42.1(3) no
C19 Ta1 C9 C10 156.65(19) no
C10 Ta1 C11 C12 -25.4(4) no
C11 Ta1 C10 C6 -128.9(3) no
C11 Ta1 C10 C9 115.7(3) no
C10 Ta1 C12 N1 -21.3(3) no
C10 Ta1 C12 C11 163.81(16) no
C12 Ta1 C10 C6 -143.61(17) no
C12 Ta1 C10 C9 100.9(2) no
C10 Ta1 C19 N3 -108.0(3) no
C10 Ta1 C19 N4 70.1(3) no
C19 Ta1 C10 C6 82.7(3) no
C19 Ta1 C10 C9 -32.8(4) no
C11 Ta1 C12 N1 174.9(4) no
C11 Ta1 C12 C11 0.0(3) no
C12 Ta1 C11 C12 0.00(17) no
C11 Ta1 C19 N3 90.8(3) no
C11 Ta1 C19 N4 -91.0(3) no
C19 Ta1 C11 C12 132.4(3) no
C12 Ta1 C19 N3 115.6(2) no
C12 Ta1 C19 N4 -66.3(2) no
C19 Ta1 C12 N1 127.18(18) no
C19 Ta1 C12 C11 -47.72(19) no
C27 O1 C30 C29 -25.6(8) no
C30 O1 C27 C28 36.9(7) no
Ta1 N1 C12 Ta1 0.0 no
Ta1 N1 C12 N2 -173.7(4) no
Ta1 N1 C12 C11 4.4(4) no
Ta1 N1 C13 C14 116.8(5) no
Ta1 N1 C13 C15 -117.1(5) no
C12 N1 C13 C14 -65.7(5) no
C12 N1 C13 C15 60.4(6) no
C13 N1 C12 Ta1 -178.3(5) no
C13 N1 C12 N2 7.9(7) no
C13 N1 C12 C11 -174.0(4) no
C12 N2 C16 C17 -119.2(5) no
C12 N2 C16 C18 120.2(5) no
C16 N2 C12 N1 178.4(4) no
C16 N2 C12 C11 0.9(8) no
Ta1 N3 C19 Ta1 0.0 no
Ta1 N3 C19 N4 -1.5(4) no
Ta1 N3 C19 C20 -179.7(4) no
Ta1 N3 C21 C22 122.1(5) no
Ta1 N3 C21 C23 -107.4(5) no
C19 N3 C21 C22 -68.7(6) no
C19 N3 C21 C23 61.8(6) no
C21 N3 C19 Ta1 -173.2(5) no
C21 N3 C19 N4 -174.8(4) no
C21 N3 C19 C20 7.1(7) no
Ta1 N4 C19 Ta1 0.0 no
Ta1 N4 C19 N3 1.6(4) no
Ta1 N4 C19 C20 179.8(4) no
Ta1 N4 C24 C25 -130.9(4) no
Ta1 N4 C24 C26 98.3(5) no
C19 N4 C24 C25 52.1(7) no
C19 N4 C24 C26 -78.6(6) no
C24 N4 C19 Ta1 177.7(6) no
C24 N4 C19 N3 179.3(5) no
C24 N4 C19 C20 -2.5(8) no
Ta1 C1 C2 C3 2.4(5) no
Ta1 C1 C2 B3 109.7(3) no
Ta1 C1 C2 B4 148.0(3) no
Ta1 C1 C2 B5 -144.7(3) no
Ta1 C1 C2 B6 -105.7(3) no
Ta1 C1 B3 C2 -107.5(3) no
Ta1 C1 B3 B4 -143.5(3) no
Ta1 C1 B3 B7 116.4(3) no
Ta1 C1 B3 B8 153.6(3) no
Ta1 C1 B6 C2 109.0(3) no
Ta1 C1 B6 B5 144.5(3) no
Ta1 C1 B6 B10 -152.8(3) no
Ta1 C1 B6 B11 -115.2(3) no
Ta1 C1 B7 B3 -108.8(4) no
Ta1 C1 B7 B8 -146.2(3) no
Ta1 C1 B7 B11 112.6(4) no
Ta1 C1 B7 B12 150.9(3) no
Ta1 C1 B11 B6 105.1(3) no
Ta1 C1 B11 B7 -115.3(3) no
Ta1 C1 B11 B10 143.4(3) no
Ta1 C1 B11 B12 -153.7(3) no
C2 C1 B3 C2 0.00(19) no
C2 C1 B3 B4 -36.0(3) no
C2 C1 B3 B7 -136.0(4) no
C2 C1 B3 B8 -98.9(4) no
B3 C1 C2 C3 -107.3(4) no
B3 C1 C2 B3 0.0(3) no
B3 C1 C2 B4 38.3(3) no
B3 C1 C2 B5 105.6(4) no
B3 C1 C2 B6 144.6(4) no
C2 C1 B6 C2 0.00(19) no
C2 C1 B6 B5 35.5(3) no
C2 C1 B6 B10 98.2(4) no
C2 C1 B6 B11 135.8(3) no
B6 C1 C2 C3 108.2(4) no
B6 C1 C2 B3 -144.6(3) no
B6 C1 C2 B4 -106.2(4) no
B6 C1 C2 B5 -39.0(3) no
B6 C1 C2 B6 0.0(2) no
C2 C1 B7 B3 38.5(3) no
C2 C1 B7 B8 1.1(5) no
C2 C1 B7 B11 -100.1(3) no
C2 C1 B7 B12 -61.8(4) no
B7 C1 C2 C3 -147.2(4) no
B7 C1 C2 B3 -40.0(3) no
B7 C1 C2 B4 -1.6(5) no
B7 C1 C2 B5 65.6(4) no
B7 C1 C2 B6 104.6(4) no
C2 C1 B11 B6 -38.5(3) no
C2 C1 B11 B7 101.1(4) no
C2 C1 B11 B10 -0.1(5) no
C2 C1 B11 B12 62.7(4) no
B11 C1 C2 C3 147.9(4) no
B11 C1 C2 B3 -104.8(4) no
B11 C1 C2 B4 -66.5(4) no
B11 C1 C2 B5 0.8(5) no
B11 C1 C2 B6 39.7(3) no
B3 C1 B6 C2 -31.6(3) no
B3 C1 B6 B5 3.9(5) no
B3 C1 B6 B10 66.6(5) no
B3 C1 B6 B11 104.2(4) no
B6 C1 B3 C2 31.6(3) no
B6 C1 B3 B4 -4.4(5) no
B6 C1 B3 B7 -104.4(4) no
B6 C1 B3 B8 -67.2(4) no
B3 C1 B7 B3 0.0(2) no
B3 C1 B7 B8 -37.4(3) no
B3 C1 B7 B11 -138.5(4) no
B3 C1 B7 B12 -100.3(4) no
B7 C1 B3 C2 136.0(4) no
B7 C1 B3 B4 100.1(4) no
B7 C1 B3 B7 0.0(3) no
B7 C1 B3 B8 37.2(3) no
B3 C1 B11 B6 -100.8(4) no
B3 C1 B11 B7 38.8(3) no
B3 C1 B11 B10 -62.5(5) no
B3 C1 B11 B12 0.4(5) no
B11 C1 B3 C2 97.4(4) no
B11 C1 B3 B4 61.5(5) no
B11 C1 B3 B7 -38.6(3) no
B11 C1 B3 B8 -1.4(5) no
B6 C1 B7 B3 100.9(4) no
B6 C1 B7 B8 63.6(5) no
B6 C1 B7 B11 -37.6(4) no
B6 C1 B7 B12 0.6(5) no
B7 C1 B6 C2 -98.1(4) no
B7 C1 B6 B5 -62.6(5) no
B7 C1 B6 B10 0.1(5) no
B7 C1 B6 B11 37.7(3) no
B6 C1 B11 B6 0.0(3) no
B6 C1 B11 B7 139.6(4) no
B6 C1 B11 B10 38.3(3) no
B6 C1 B11 B12 101.2(4) no
B11 C1 B6 C2 -135.8(4) no
B11 C1 B6 B5 -100.3(4) no
B11 C1 B6 B10 -37.6(3) no
B11 C1 B6 B11 0.0(2) no
B7 C1 B11 B6 -139.6(4) no
B7 C1 B11 B7 0.0(3) no
B7 C1 B11 B10 -101.3(4) no
B7 C1 B11 B12 -38.4(3) no
B11 C1 B7 B3 138.5(4) no
B11 C1 B7 B8 101.2(4) no
B11 C1 B7 B11 0.0(2) no
B11 C1 B7 B12 38.2(3) no
C1 C2 C3 C4 117.6(4) no
C1 C2 C3 C5 -122.9(4) no
C1 C2 C3 C6 -3.2(5) no
C1 C2 B3 C1 0.00(18) no
C1 C2 B3 B4 139.4(3) no
C1 C2 B3 B7 38.0(3) no
C1 C2 B3 B8 100.7(4) no
C1 C2 B4 B3 -37.3(3) no
C1 C2 B4 B5 104.2(4) no
C1 C2 B4 B8 1.5(5) no
C1 C2 B4 B9 64.7(5) no
C1 C2 B5 B4 -103.2(4) no
C1 C2 B5 B6 37.5(3) no
C1 C2 B5 B9 -63.6(5) no
C1 C2 B5 B10 -1.1(5) no
C1 C2 B6 C1 0.00(18) no
C1 C2 B6 B5 -139.4(3) no
C1 C2 B6 B10 -101.1(4) no
C1 C2 B6 B11 -38.8(3) no
C3 C2 B3 C1 105.2(4) no
C3 C2 B3 B4 -115.4(4) no
C3 C2 B3 B7 143.2(4) no
C3 C2 B3 B8 -154.1(4) no
B3 C2 C3 C4 49.9(6) no
B3 C2 C3 C5 169.3(4) no
B3 C2 C3 C6 -71.0(5) no
C3 C2 B4 B3 105.1(5) no
C3 C2 B4 B5 -113.5(5) no
C3 C2 B4 B8 143.8(4) no
C3 C2 B4 B9 -152.9(4) no
B4 C2 C3 C4 -23.4(6) no
B4 C2 C3 C5 96.0(5) no
B4 C2 C3 C6 -144.3(4) no
C3 C2 B5 B4 112.9(5) no
C3 C2 B5 B6 -106.4(5) no
C3 C2 B5 B9 152.4(4) no
C3 C2 B5 B10 -145.0(4) no
B5 C2 C3 C4 -99.5(5) no
B5 C2 C3 C5 20.0(6) no
B5 C2 C3 C6 139.7(4) no
C3 C2 B6 C1 -104.8(4) no
C3 C2 B6 B5 115.9(4) no
C3 C2 B6 B10 154.1(4) no
C3 C2 B6 B11 -143.6(4) no
B6 C2 C3 C4 -174.5(4) no
B6 C2 C3 C5 -55.0(5) no
B6 C2 C3 C6 64.7(5) no
B3 C2 B4 B3 0.0(2) no
B3 C2 B4 B5 141.5(4) no
B3 C2 B4 B8 38.8(4) no
B3 C2 B4 B9 102.0(4) no
B4 C2 B3 C1 -139.4(4) no
B4 C2 B3 B4 0.0(3) no
B4 C2 B3 B7 -101.4(4) no
B4 C2 B3 B8 -38.7(3) no
B3 C2 B5 B4 -37.2(4) no
B3 C2 B5 B6 103.5(4) no
B3 C2 B5 B9 2.4(5) no
B3 C2 B5 B10 64.9(5) no
B5 C2 B3 C1 -102.5(4) no
B5 C2 B3 B4 36.9(4) no
B5 C2 B3 B7 -64.5(5) no
B5 C2 B3 B8 -1.8(5) no
B3 C2 B6 C1 32.8(3) no
B3 C2 B6 B5 -106.5(4) no
B3 C2 B6 B10 -68.3(5) no
B3 C2 B6 B11 -6.0(5) no
B6 C2 B3 C1 -32.8(3) no
B6 C2 B3 B4 106.6(4) no
B6 C2 B3 B7 5.2(5) no
B6 C2 B3 B8 67.9(5) no
B4 C2 B5 B4 0.0(3) no
B4 C2 B5 B6 140.7(4) no
B4 C2 B5 B9 39.6(4) no
B4 C2 B5 B10 102.1(4) no
B5 C2 B4 B3 -141.5(4) no
B5 C2 B4 B5 0.0(3) no
B5 C2 B4 B8 -102.7(4) no
B5 C2 B4 B9 -39.4(4) no
B4 C2 B6 C1 101.6(4) no
B4 C2 B6 B5 -37.7(4) no
B4 C2 B6 B10 0.5(5) no
B4 C2 B6 B11 62.8(5) no
B6 C2 B4 B3 -103.1(4) no
B6 C2 B4 B5 38.4(4) no
B6 C2 B4 B8 -64.3(5) no
B6 C2 B4 B9 -1.1(5) no
B5 C2 B6 C1 139.4(4) no
B5 C2 B6 B5 0.0(3) no
B5 C2 B6 B10 38.2(4) no
B5 C2 B6 B11 100.5(4) no
B6 C2 B5 B4 -140.7(4) no
B6 C2 B5 B6 0.0(2) no
B6 C2 B5 B9 -101.2(4) no
B6 C2 B5 B10 -38.6(3) no
C2 C3 C6 Ta1 3.1(6) no
C2 C3 C6 C7 97.4(5) no
C2 C3 C6 C10 -89.6(5) no
C4 C3 C6 Ta1 -119.5(4) no
C4 C3 C6 C7 -25.3(6) no
C4 C3 C6 C10 147.8(4) no
C5 C3 C6 Ta1 124.0(4) no
C5 C3 C6 C7 -141.7(5) no
C5 C3 C6 C10 31.4(6) no
Ta1 C6 C7 Ta1 0.0 no
Ta1 C6 C7 C8 -66.1(3) no
Ta1 C6 C10 Ta1 0.0 no
Ta1 C6 C10 C9 65.8(3) no
C3 C6 C7 Ta1 -122.1(5) no
C3 C6 C7 C8 171.8(4) no
C3 C6 C10 Ta1 121.5(5) no
C3 C6 C10 C9 -172.7(4) no
C7 C6 C10 Ta1 -64.3(4) no
C7 C6 C10 C9 1.5(5) no
C10 C6 C7 Ta1 63.8(4) no
C10 C6 C7 C8 -2.3(5) no
Ta1 C7 C8 Ta1 0.0 no
Ta1 C7 C8 C9 -64.2(3) no
C6 C7 C8 Ta1 66.5(4) no
C6 C7 C8 C9 2.3(6) no
Ta1 C8 C9 Ta1 0.0 no
Ta1 C8 C9 C10 -66.1(3) no
C7 C8 C9 Ta1 64.8(4) no
C7 C8 C9 C10 -1.3(6) no
Ta1 C9 C10 Ta1 0.0 no
Ta1 C9 C10 C6 -67.1(3) no
C8 C9 C10 Ta1 67.0(4) no
C8 C9 C10 C6 -0.1(6) no
Ta1 C11 C12 Ta1 0.0 no
Ta1 C11 C12 N1 -3.9(3) no
Ta1 C11 C12 N2 173.9(5) no
O1 C27 C28 C29 -32.5(7) no
C27 C28 C29 C30 16.5(7) no
C28 C29 C30 O1 4.5(8) no
C1 B3 B4 C2 36.8(3) no
C1 B3 B4 B5 3.1(5) no
C1 B3 B4 B8 -98.9(4) no
C1 B3 B4 B9 -60.0(5) no
C1 B3 B7 C1 0.00(18) no
C1 B3 B7 B8 138.1(4) no
C1 B3 B7 B11 36.9(3) no
C1 B3 B7 B12 100.1(4) no
C1 B3 B8 B4 102.0(4) no
C1 B3 B8 B7 -36.5(3) no
C1 B3 B8 B9 64.1(5) no
C1 B3 B8 B12 1.9(6) no
C2 B3 B4 C2 0.00(19) no
C2 B3 B4 B5 -33.8(3) no
C2 B3 B4 B8 -135.7(4) no
C2 B3 B4 B9 -96.8(4) no
C2 B3 B7 C1 -39.2(3) no
C2 B3 B7 B8 98.9(4) no
C2 B3 B7 B11 -2.3(5) no
C2 B3 B7 B12 60.9(5) no
C2 B3 B8 B4 38.4(3) no
C2 B3 B8 B7 -100.1(4) no
C2 B3 B8 B9 0.5(5) no
C2 B3 B8 B12 -61.8(5) no
B4 B3 B7 C1 -101.1(4) no
B4 B3 B7 B8 37.0(3) no
B4 B3 B7 B11 -64.2(5) no
B4 B3 B7 B12 -1.0(5) no
B7 B3 B4 C2 98.6(4) no
B7 B3 B4 B5 64.9(5) no
B7 B3 B4 B8 -37.1(3) no
B7 B3 B4 B9 1.8(5) no
B4 B3 B8 B4 0.0(3) no
B4 B3 B8 B7 -138.5(4) no
B4 B3 B8 B9 -37.9(4) no
B4 B3 B8 B12 -100.2(5) no
B8 B3 B4 C2 135.7(4) no
B8 B3 B4 B5 102.0(4) no
B8 B3 B4 B8 0.0(2) no
B8 B3 B4 B9 39.0(4) no
B7 B3 B8 B4 138.5(4) no
B7 B3 B8 B7 0.0(3) no
B7 B3 B8 B9 100.6(4) no
B7 B3 B8 B12 38.3(4) no
B8 B3 B7 C1 -138.1(4) no
B8 B3 B7 B8 0.0(3) no
B8 B3 B7 B11 -101.2(4) no
B8 B3 B7 B12 -38.0(4) no
C2 B4 B5 C2 0.00(19) no
C2 B4 B5 B6 -34.3(3) no
C2 B4 B5 B9 -134.7(4) no
C2 B4 B5 B10 -97.7(4) no
C2 B4 B8 B3 -38.0(3) no
C2 B4 B8 B7 -0.7(5) no
C2 B4 B8 B9 98.7(4) no
C2 B4 B8 B12 62.9(5) no
C2 B4 B9 B5 38.8(3) no
C2 B4 B9 B8 -99.5(4) no
C2 B4 B9 B10 1.2(6) no
C2 B4 B9 B12 -62.9(5) no
B3 B4 B5 C2 33.7(3) no
B3 B4 B5 B6 -0.7(5) no
B3 B4 B5 B9 -101.1(4) no
B3 B4 B5 B10 -64.1(5) no
B3 B4 B8 B3 0.0(2) no
B3 B4 B8 B7 37.2(4) no
B3 B4 B8 B9 136.7(4) no
B3 B4 B8 B12 100.9(4) no
B3 B4 B9 B5 99.7(4) no
B3 B4 B9 B8 -38.6(4) no
B3 B4 B9 B10 62.1(5) no
B3 B4 B9 B12 -1.9(6) no
B5 B4 B8 B3 -99.4(4) no
B5 B4 B8 B7 -62.1(5) no
B5 B4 B8 B9 37.4(4) no
B5 B4 B8 B12 1.5(5) no
B8 B4 B5 C2 96.9(4) no
B8 B4 B5 B6 62.6(5) no
B8 B4 B5 B9 -37.8(4) no
B8 B4 B5 B10 -0.8(5) no
B5 B4 B9 B5 0.0(3) no
B5 B4 B9 B8 -138.3(4) no
B5 B4 B9 B10 -37.6(4) no
B5 B4 B9 B12 -101.7(5) no
B9 B4 B5 C2 134.7(4) no
B9 B4 B5 B6 100.4(5) no
B9 B4 B5 B9 0.0(3) no
B9 B4 B5 B10 37.0(4) no
B8 B4 B9 B5 138.3(4) no
B8 B4 B9 B8 -0.0(2) no
B8 B4 B9 B10 100.6(5) no
B8 B4 B9 B12 36.6(4) no
B9 B4 B8 B3 -136.7(4) no
B9 B4 B8 B7 -99.5(4) no
B9 B4 B8 B9 0.0(3) no
B9 B4 B8 B12 -35.8(4) no
C2 B5 B6 C1 -36.8(3) no
C2 B5 B6 C2 0.00(19) no
C2 B5 B6 B10 -136.1(4) no
C2 B5 B6 B11 -99.4(4) no
C2 B5 B9 B4 -39.4(3) no
C2 B5 B9 B8 -1.9(6) no
C2 B5 B9 B10 99.3(4) no
C2 B5 B9 B12 62.0(5) no
C2 B5 B10 B6 37.7(3) no
C2 B5 B10 B9 -99.2(4) no
C2 B5 B10 B11 1.0(5) no
C2 B5 B10 B12 -62.6(5) no
B4 B5 B6 C1 -2.0(5) no
B4 B5 B6 C2 34.8(3) no
B4 B5 B6 B10 -101.3(4) no
B4 B5 B6 B11 -64.6(5) no
B4 B5 B9 B4 0.0(3) no
B4 B5 B9 B8 37.4(4) no
B4 B5 B9 B10 138.7(4) no
B4 B5 B9 B12 101.4(5) no
B4 B5 B10 B6 100.0(4) no
B4 B5 B10 B9 -36.9(4) no
B4 B5 B10 B11 63.3(5) no
B4 B5 B10 B12 -0.3(5) no
B6 B5 B9 B4 -100.3(4) no
B6 B5 B9 B8 -62.9(5) no
B6 B5 B9 B10 38.4(4) no
B6 B5 B9 B12 1.0(6) no
B9 B5 B6 C1 61.0(5) no
B9 B5 B6 C2 97.8(4) no
B9 B5 B6 B10 -38.3(4) no
B9 B5 B6 B11 -1.6(5) no
B6 B5 B10 B6 0.0(2) no
B6 B5 B10 B9 -136.9(4) no
B6 B5 B10 B11 -36.8(4) no
B6 B5 B10 B12 -100.3(4) no
B10 B5 B6 C1 99.3(4) no
B10 B5 B6 C2 136.1(4) no
B10 B5 B6 B10 0.0(3) no
B10 B5 B6 B11 36.7(4) no
B9 B5 B10 B6 136.9(4) no
B9 B5 B10 B9 0.0(3) no
B9 B5 B10 B11 100.2(5) no
B9 B5 B10 B12 36.6(4) no
B10 B5 B9 B4 -138.7(4) no
B10 B5 B9 B8 -101.2(5) no
B10 B5 B9 B10 0.0(3) no
B10 B5 B9 B12 -37.3(4) no
C1 B6 B10 B5 -101.3(4) no
C1 B6 B10 B9 -63.5(5) no
C1 B6 B10 B11 37.4(3) no
C1 B6 B10 B12 -0.8(5) no
C1 B6 B11 C1 0.00(19) no
C1 B6 B11 B7 -35.4(3) no
C1 B6 B11 B10 -137.4(4) no
C1 B6 B11 B12 -99.1(4) no
C2 B6 B10 B5 -37.6(3) no
C2 B6 B10 B9 0.2(5) no
C2 B6 B10 B11 101.2(4) no
C2 B6 B10 B12 62.9(5) no
C2 B6 B11 C1 39.6(3) no
C2 B6 B11 B7 4.2(5) no
C2 B6 B11 B10 -97.8(4) no
C2 B6 B11 B12 -59.5(4) no
B5 B6 B10 B5 0.0(3) no
B5 B6 B10 B9 37.8(4) no
B5 B6 B10 B11 138.7(4) no
B5 B6 B10 B12 100.4(4) no
B5 B6 B11 C1 100.8(4) no
B5 B6 B11 B7 65.4(4) no
B5 B6 B11 B10 -36.6(3) no
B5 B6 B11 B12 1.6(5) no
B10 B6 B11 C1 137.4(4) no
B10 B6 B11 B7 102.0(4) no
B10 B6 B11 B10 0.0(3) no
B10 B6 B11 B12 38.3(4) no
B11 B6 B10 B5 -138.7(4) no
B11 B6 B10 B9 -100.9(4) no
B11 B6 B10 B11 0.0(2) no
B11 B6 B10 B12 -38.3(4) no
C1 B7 B8 B3 37.2(3) no
C1 B7 B8 B4 -0.2(5) no
C1 B7 B8 B9 -62.6(5) no
C1 B7 B8 B12 -99.9(4) no
C1 B7 B11 C1 0.00(18) no
C1 B7 B11 B6 35.6(3) no
C1 B7 B11 B10 99.9(4) no
C1 B7 B11 B12 136.9(4) no
C1 B7 B12 B8 100.7(4) no
C1 B7 B12 B9 62.5(5) no
C1 B7 B12 B10 -1.1(5) no
C1 B7 B12 B11 -38.1(3) no
B3 B7 B8 B3 0.0(2) no
B3 B7 B8 B4 -37.4(4) no
B3 B7 B8 B9 -99.8(4) no
B3 B7 B8 B12 -137.1(4) no
B3 B7 B11 C1 -36.8(3) no
B3 B7 B11 B6 -1.2(5) no
B3 B7 B11 B10 63.1(5) no
B3 B7 B11 B12 100.1(4) no
B3 B7 B12 B8 38.1(4) no
B3 B7 B12 B9 -0.1(5) no
B3 B7 B12 B10 -63.8(5) no
B3 B7 B12 B11 -100.8(4) no
B8 B7 B11 C1 -100.1(4) no
B8 B7 B11 B6 -64.5(5) no
B8 B7 B11 B10 -0.3(5) no
B8 B7 B11 B12 36.8(3) no
B11 B7 B8 B3 100.3(4) no
B11 B7 B8 B4 62.9(5) no
B11 B7 B8 B9 0.5(5) no
B11 B7 B8 B12 -36.9(3) no
B8 B7 B12 B8 0.0(3) no
B8 B7 B12 B9 -38.2(4) no
B8 B7 B12 B10 -101.9(5) no
B8 B7 B12 B11 -138.8(4) no
B12 B7 B8 B3 137.1(4) no
B12 B7 B8 B4 99.7(5) no
B12 B7 B8 B9 37.3(4) no
B12 B7 B8 B12 0.0(3) no
B11 B7 B12 B8 138.8(4) no
B11 B7 B12 B9 100.6(5) no
B11 B7 B12 B10 37.0(4) no
B11 B7 B12 B11 0.0(2) no
B12 B7 B11 C1 -136.9(4) no
B12 B7 B11 B6 -101.3(4) no
B12 B7 B11 B10 -37.0(4) no
B12 B7 B11 B12 0.0(3) no
B3 B8 B9 B4 38.5(4) no
B3 B8 B9 B5 0.9(5) no
B3 B8 B9 B10 -63.6(5) no
B3 B8 B9 B12 -100.9(4) no
B3 B8 B12 B7 -38.2(4) no
B3 B8 B12 B9 99.4(5) no
B3 B8 B12 B10 61.9(5) no
B3 B8 B12 B11 -1.6(6) no
B4 B8 B9 B4 0.0(3) no
B4 B8 B9 B5 -37.6(4) no
B4 B8 B9 B10 -102.1(4) no
B4 B8 B9 B12 -139.4(4) no
B4 B8 B12 B7 -101.8(4) no
B4 B8 B12 B9 35.8(3) no
B4 B8 B12 B10 -1.7(5) no
B4 B8 B12 B11 -65.3(5) no
B7 B8 B9 B4 101.6(4) no
B7 B8 B9 B5 64.0(5) no
B7 B8 B9 B10 -0.5(5) no
B7 B8 B9 B12 -37.8(4) no
B7 B8 B12 B7 0.0(3) no
B7 B8 B12 B9 137.6(4) no
B7 B8 B12 B10 100.1(4) no
B7 B8 B12 B11 36.6(4) no
B9 B8 B12 B7 -137.6(4) no
B9 B8 B12 B9 0.0(3) no
B9 B8 B12 B10 -37.5(4) no
B9 B8 B12 B11 -101.0(5) no
B12 B8 B9 B4 139.4(4) no
B12 B8 B9 B5 101.8(5) no
B12 B8 B9 B10 37.3(4) no
B12 B8 B9 B12 0.0(2) no
B4 B9 B10 B5 37.5(4) no
B4 B9 B10 B6 -0.9(6) no
B4 B9 B10 B11 -63.5(5) no
B4 B9 B10 B12 -101.2(5) no
B4 B9 B12 B7 1.3(6) no
B4 B9 B12 B8 -36.6(4) no
B4 B9 B12 B10 101.9(4) no
B4 B9 B12 B11 64.2(5) no
B5 B9 B10 B5 0.0(3) no
B5 B9 B10 B6 -38.3(4) no
B5 B9 B10 B11 -101.0(4) no
B5 B9 B10 B12 -138.6(4) no
B5 B9 B12 B7 -63.0(5) no
B5 B9 B12 B8 -100.8(4) no
B5 B9 B12 B10 37.6(4) no
B5 B9 B12 B11 -0.0(6) no
B8 B9 B10 B5 101.3(4) no
B8 B9 B10 B6 63.0(5) no
B8 B9 B10 B11 0.3(6) no
B8 B9 B10 B12 -37.3(4) no
B8 B9 B12 B7 37.9(4) no
B8 B9 B12 B8 0.0(2) no
B8 B9 B12 B10 138.4(4) no
B8 B9 B12 B11 100.8(4) no
B10 B9 B12 B7 -100.6(4) no
B10 B9 B12 B8 -138.4(4) no
B10 B9 B12 B10 0.0(3) no
B10 B9 B12 B11 -37.7(4) no
B12 B9 B10 B5 138.6(4) no
B12 B9 B10 B6 100.3(4) no
B12 B9 B10 B11 37.7(4) no
B12 B9 B10 B12 0.0(2) no
B5 B10 B11 C1 -0.5(5) no
B5 B10 B11 B6 37.1(4) no
B5 B10 B11 B7 -62.5(5) no
B5 B10 B11 B12 -99.9(4) no
B5 B10 B12 B7 64.7(5) no
B5 B10 B12 B8 1.2(5) no
B5 B10 B12 B9 -36.4(4) no
B5 B10 B12 B11 101.4(4) no
B6 B10 B11 C1 -37.6(4) no
B6 B10 B11 B6 0.0(3) no
B6 B10 B11 B7 -99.6(4) no
B6 B10 B11 B12 -137.0(4) no
B6 B10 B12 B7 1.2(5) no
B6 B10 B12 B8 -62.3(5) no
B6 B10 B12 B9 -99.9(4) no
B6 B10 B12 B11 38.0(4) no
B9 B10 B11 C1 62.0(5) no
B9 B10 B11 B6 99.6(4) no
B9 B10 B11 B7 -0.0(5) no
B9 B10 B11 B12 -37.4(4) no
B9 B10 B12 B7 101.1(4) no
B9 B10 B12 B8 37.7(4) no
B9 B10 B12 B9 0.0(3) no
B9 B10 B12 B11 137.9(4) no
B11 B10 B12 B7 -36.7(4) no
B11 B10 B12 B8 -100.2(4) no
B11 B10 B12 B9 -137.9(4) no
B11 B10 B12 B11 -0.00(19) no
B12 B10 B11 C1 99.4(4) no
B12 B10 B11 B6 137.0(4) no
B12 B10 B11 B7 37.4(4) no
B12 B10 B11 B12 -0.0(2) no
C1 B11 B12 B7 37.5(3) no
C1 B11 B12 B8 0.8(6) no
C1 B11 B12 B9 -63.3(5) no
C1 B11 B12 B10 -101.1(4) no
B6 B11 B12 B7 99.9(4) no
B6 B11 B12 B8 63.1(5) no
B6 B11 B12 B9 -1.0(5) no
B6 B11 B12 B10 -38.7(3) no
B7 B11 B12 B7 0.0(3) no
B7 B11 B12 B8 -36.8(4) no
B7 B11 B12 B9 -100.9(4) no
B7 B11 B12 B10 -138.6(4) no
B10 B11 B12 B7 138.6(4) no
B10 B11 B12 B8 101.9(5) no
B10 B11 B12 B9 37.8(4) no
B10 B11 B12 B10 0.0(3) no
